data_1515303
loop_
_publ_author_name
'Tian, Yongming'
'Beavers, Christine M.'
'Busani, Tito'
'Martin, Kathleen E.'
'Jacobsen, John L.'
'Mercado, Brandon Q.'
'Swartzentruber, Brian S.'
'van Swol, Frank'
'Medforth, Craig J.'
'Shelnutt, John A.'

_publ_section_title
;
 Binary ionic porphyrin nanosheets: electronic and light-harvesting
 properties regulated by crystal structure.
;
_journal_issue 5
_journal_name_full Nanoscale
_journal_page_first 1695
_journal_page_last 1700
_journal_paper_doi 10.1039/c2nr11826b
_journal_volume 4
_journal_year 2012
_chemical_formula_sum 'C88 H89.45 N12 O28.47 S4 Sn Zn'
_chemical_formula_weight 2082.98
_chemical_name_systematic
;
?
;
_space_group_IT_number 2
_symmetry_cell_setting triclinic
_symmetry_space_group_name_Hall '-P 1'
_symmetry_space_group_name_H-M 'P -1'
_atom_sites_solution_hydrogens geom
_atom_sites_solution_primary direct
_atom_sites_solution_secondary difmap
_audit_creation_method SHELXL-97
_cell_angle_alpha 94.052(3)
_cell_angle_beta 104.128(3)
_cell_angle_gamma 106.292(3)
_cell_formula_units_Z 3
_cell_length_a 17.1975(9)
_cell_length_b 22.7109(11)
_cell_length_c 23.2400(12)
_cell_measurement_reflns_used 9820
_cell_measurement_temperature 250(2)
_cell_measurement_theta_max 26.1329
_cell_measurement_theta_min 2.3764
_cell_volume 8353.9(8)
_computing_cell_refinement 'SAINT V7.68A (Bruker, 2010)'
_computing_data_collection 'Apex2 v2010.3 (Bruker, 2010)'
_computing_data_reduction SAINT
_computing_molecular_graphics 'SHELXTL 5.1, XP (Sheldrick, 1994)'
_computing_publication_material SHELXL-97
_computing_structure_refinement 'SHELXL-97 (Sheldrick, 1997)'
_computing_structure_solution SHELXS
_diffrn_ambient_temperature 250(2)
_diffrn_detector_area_resol_mean 8.3
_diffrn_measured_fraction_theta_full 0.996
_diffrn_measured_fraction_theta_max 0.996
_diffrn_measurement_device_type 'Bruker Apex2'
_diffrn_measurement_method \w
_diffrn_radiation_monochromator silicon(111)
_diffrn_radiation_source 'Beamline 11.3.1 at the Advanced Light Source'
_diffrn_radiation_type synchrotron
_diffrn_radiation_wavelength 0.77490
_diffrn_reflns_av_R_equivalents 0.0555
_diffrn_reflns_av_sigmaI/netI 0.0641
_diffrn_reflns_limit_h_max 18
_diffrn_reflns_limit_h_min -18
_diffrn_reflns_limit_k_max 25
_diffrn_reflns_limit_k_min -25
_diffrn_reflns_limit_l_max 24
_diffrn_reflns_limit_l_min -25
_diffrn_reflns_number 78267
_diffrn_reflns_theta_full 25.25
_diffrn_reflns_theta_max 25.25
_diffrn_reflns_theta_min 2.10
_exptl_absorpt_coefficient_mu 0.733
_exptl_absorpt_correction_T_max 0.999
_exptl_absorpt_correction_T_min 0.937
_exptl_absorpt_correction_type multi-scan
_exptl_absorpt_process_details 'SADABS-2008/1 (Sheldrick, 2008)'
_exptl_crystal_colour 'dark red'
_exptl_crystal_density_diffrn 1.242
_exptl_crystal_density_method 'not measured'
_exptl_crystal_description plate
_exptl_crystal_F_000 3220
_exptl_crystal_size_max 0.09
_exptl_crystal_size_mid 0.04
_exptl_crystal_size_min 0.001
_refine_diff_density_max 0.960
_refine_diff_density_min -0.587
_refine_diff_density_rms 0.123
_refine_ls_extinction_method none
_refine_ls_goodness_of_fit_ref 0.977
_refine_ls_hydrogen_treatment mixed
_refine_ls_matrix_type full
_refine_ls_number_parameters 2036
_refine_ls_number_reflns 23249
_refine_ls_number_restraints 1062
_refine_ls_restrained_S_all 0.971
_refine_ls_R_factor_all 0.1108
_refine_ls_R_factor_gt 0.0821
_refine_ls_shift/su_max 0.001
_refine_ls_shift/su_mean 0.000
_refine_ls_structure_factor_coef Fsqd
_refine_ls_weighting_details 'calc w=1/[\s^2^(Fo^2^)+(0.1962P)^2^+14.4269P] where P=(Fo^2^+2Fc^2^)/3'
_refine_ls_weighting_scheme calc
_refine_ls_wR_factor_gt 0.2550
_refine_ls_wR_factor_ref 0.2806
_reflns_number_gt 15932
_reflns_number_total 23249
_reflns_threshold_expression I>2\s(I)
_cod_data_source_file c2nr11826b.txt
_cod_data_source_block cb183test
_cod_original_cell_volume 8353.9(7)
_cod_database_code 1515303

loop_
_symmetry_equiv_pos_as_xyz
'x, y, z'
'-x, -y, -z'

loop_
_atom_site_label
_atom_site_type_symbol
_atom_site_fract_x
_atom_site_fract_y
_atom_site_fract_z
_atom_site_U_iso_or_equiv
_atom_site_adp_type
_atom_site_occupancy
_atom_site_symmetry_multiplicity
_atom_site_calc_flag
_atom_site_refinement_flags
_atom_site_disorder_assembly
_atom_site_disorder_group
Sn1 Sn 1.0000 1.0000 0.0000 0.0446(2) Uani 1 2 d S . .
O1 O 0.8980(3) 0.9762(2) -0.0733(2) 0.0584(13) Uani 1 1 d . . .
N1 N 1.0700(3) 1.0474(2) -0.0537(3) 0.0454(13) Uani 1 1 d . . .
N2 N 1.0277(3) 0.9189(2) -0.0233(3) 0.0474(14) Uani 1 1 d . A .
N4 N 0.9614(4) 0.6904(3) 0.1190(3) 0.0627(17) Uani 1 1 d . A .
C1 C 1.0746(4) 1.1057(3) -0.0674(3) 0.0487(17) Uani 1 1 d . . .
C2 C 1.1192(5) 1.1170(3) -0.1116(3) 0.0565(19) Uani 1 1 d . . .
H2A H 1.1328 1.1542 -0.1276 0.068 Uiso 1 1 calc R . .
C3 C 1.1388(5) 1.0657(3) -0.1270(4) 0.059(2) Uani 1 1 d . . .
H3A H 1.1680 1.0607 -0.1554 0.070 Uiso 1 1 calc R . .
C4 C 1.1060(4) 1.0195(3) -0.0912(3) 0.0489(17) Uani 1 1 d . A .
C5 C 1.1048(5) 0.9576(3) -0.0958(3) 0.0531(18) Uani 1 1 d . . .
C6 C 1.0693(4) 0.9113(3) -0.0658(3) 0.0470(17) Uani 1 1 d . A .
C7 C 1.0704(4) 0.8486(3) -0.0710(3) 0.0484(17) Uani 1 1 d . . .
H7A H 1.0939 0.8305 -0.0973 0.058 Uiso 1 1 calc R A .
C8 C 1.0328(4) 0.8203(3) -0.0328(3) 0.0496(18) Uani 1 1 d . A .
H8A H 1.0256 0.7788 -0.0269 0.060 Uiso 1 1 calc R . .
C9 C 1.0048(4) 0.8641(3) -0.0015(3) 0.0459(17) Uani 1 1 d . . .
C10 C 0.9614(4) 0.8537(3) 0.0425(3) 0.0484(17) Uani 1 1 d . . .
C11_7 C 1.1370(6) 0.9367(7) -0.1453(5) 0.060(2) Uani 0.659(10) 1 d PDU A 1
C12_7 C 1.0845(8) 0.9101(7) -0.2021(5) 0.077(3) Uani 0.659(10) 1 d PDU A 1
H12A_7 H 1.0263 0.9041 -0.2102 0.092 Uiso 0.659(10) 1 calc PR A 1
C13_7 C 1.1169(8) 0.8923(7) -0.2471(6) 0.084(3) Uani 0.659(10) 1 d PDU A 1
H13A_7 H 1.0823 0.8758 -0.2862 0.101 Uiso 0.659(10) 1 calc PR A 1
N3_7 N 1.2002(7) 0.8998(6) -0.2324(5) 0.079(3) Uani 0.659(10) 1 d PDU A 1
C14_7 C 1.2538(10) 0.9209(9) -0.1780(6) 0.088(3) Uani 0.659(10) 1 d PDU A 1
H14A_7 H 1.3104 0.9217 -0.1699 0.105 Uiso 0.659(10) 1 calc PR A 1
C15_7 C 1.2214(8) 0.9417(7) -0.1337(6) 0.074(3) Uani 0.659(10) 1 d PDU A 1
H15A_7 H 1.2577 0.9593 -0.0953 0.088 Uiso 0.659(10) 1 calc PR A 1
C21_7 C 1.2357(10) 0.8834(8) -0.2845(6) 0.107(5) Uani 0.659(10) 1 d PDU A 1
H21A_7 H 1.1957 0.8468 -0.3108 0.161 Uiso 0.659(10) 1 calc PR A 1
H21B_7 H 1.2887 0.8754 -0.2683 0.161 Uiso 0.659(10) 1 calc PR A 1
H21C_7 H 1.2449 0.9179 -0.3070 0.161 Uiso 0.659(10) 1 calc PR A 1
C11_8 C 1.1647(13) 0.9437(15) -0.1321(11) 0.069(4) Uiso 0.341(10) 1 d PDU A 2
C12_8 C 1.1210(13) 0.9048(13) -0.1860(11) 0.079(3) Uiso 0.341(10) 1 d PDU A 2
H12I_8 H 1.0619 0.8890 -0.1966 0.095 Uiso 0.341(10) 1 calc PR A 2
C13_8 C 1.1658(15) 0.8895(15) -0.2242(11) 0.088(3) Uiso 0.341(10) 1 d PDU A 2
H13B_8 H 1.1391 0.8653 -0.2622 0.106 Uiso 0.341(10) 1 calc PR A 2
N3_8 N 1.2501(14) 0.9118(13) -0.2026(10) 0.089(4) Uiso 0.341(10) 1 d PDU A 2
C14_8 C 1.3003(16) 0.9516(13) -0.1485(11) 0.087(4) Uiso 0.341(10) 1 d PDU A 2
H14B_8 H 1.3595 0.9659 -0.1377 0.105 Uiso 0.341(10) 1 calc PR A 2
C15_8 C 1.2520(14) 0.9670(13) -0.1129(9) 0.077(5) Uiso 0.341(10) 1 d PDU A 2
H15B_8 H 1.2787 0.9932 -0.0759 0.093 Uiso 0.341(10) 1 calc PR A 2
C21_8 C 1.3035(18) 0.8970(18) -0.2435(13) 0.126(9) Uiso 0.341(10) 1 d PDU A 2
H21H_8 H 1.2926 0.8525 -0.2511 0.189 Uiso 0.341(10) 1 calc PR A 2
H21I_8 H 1.3629 0.9169 -0.2236 0.189 Uiso 0.341(10) 1 calc PR A 2
H21J_8 H 1.2885 0.9124 -0.2812 0.189 Uiso 0.341(10) 1 calc PR A 2
C16 C 0.9589(4) 0.7956(3) 0.0675(3) 0.0463(16) Uani 1 1 d . . .
C17 C 1.0343(5) 0.7858(4) 0.0962(4) 0.061(2) Uani 1 1 d . A .
H17A H 1.0856 0.8160 0.0984 0.073 Uiso 1 1 calc R . .
C18 C 1.0352(5) 0.7329(4) 0.1214(4) 0.064(2) Uani 1 1 d . . .
H18A H 1.0866 0.7264 0.1400 0.077 Uiso 1 1 calc R A .
C19 C 0.8884(5) 0.6975(3) 0.0924(4) 0.062(2) Uani 1 1 d . . .
H19A H 0.8381 0.6667 0.0911 0.075 Uiso 1 1 calc R A .
C20 C 0.8857(5) 0.7500(3) 0.0662(4) 0.061(2) Uani 1 1 d . A .
H20A H 0.8333 0.7546 0.0472 0.073 Uiso 1 1 calc R . .
C22 C 0.9640(7) 0.6341(4) 0.1490(5) 0.094(3) Uani 1 1 d . . .
H22A H 0.9221 0.5976 0.1237 0.140 Uiso 1 1 calc R A .
H22B H 0.9520 0.6392 0.1874 0.140 Uiso 1 1 calc R . .
H22C H 1.0195 0.6291 0.1552 0.140 Uiso 1 1 calc R . .
Zn1 Zn 0.67173(5) 0.55171(3) 0.04749(4) 0.0467(2) Uani 1 1 d . . .
S301 S 0.40932(16) 0.73383(13) -0.26473(11) 0.0788(7) Uani 1 1 d . . .
S302 S 0.5532(4) 0.1781(3) -0.2051(3) 0.138(2) Uani 0.722(11) 1 d PDU B 1
O305 O 0.5159(9) 0.1889(8) -0.2649(5) 0.176(5) Uani 0.722(11) 1 d PDU B 1
O306 O 0.6378(5) 0.1775(6) -0.1965(6) 0.150(4) Uani 0.722(11) 1 d PDU B 1
O307 O 0.4998(8) 0.1271(5) -0.1870(6) 0.170(5) Uani 0.722(11) 1 d PDU B 1
S302 S 0.5677(13) 0.1934(9) -0.2225(9) 0.140(4) Uiso 0.278(11) 1 d PDU B 2
O305 O 0.572(2) 0.1478(16) -0.1832(14) 0.142(6) Uiso 0.278(11) 1 d PDU B 2
O306 O 0.6391(15) 0.2122(15) -0.2456(15) 0.137(8) Uiso 0.278(11) 1 d PDU B 2
O307 O 0.4885(14) 0.178(2) -0.2676(17) 0.157(7) Uiso 0.278(11) 1 d PDU B 2
S303 S 0.97040(15) 0.36959(14) 0.34222(12) 0.0840(7) Uani 1 1 d . . .
S304 S 0.7922(2) 0.93869(11) 0.28916(12) 0.0854(7) Uani 1 1 d . . .
O301 O 0.7823(3) 0.5763(3) 0.0137(3) 0.0636(14) Uani 1 1 d D . .
H301 H 0.817(5) 0.558(4) 0.007(4) 0.095 Uiso 1 1 d D . .
H302 H 0.784(6) 0.604(3) -0.010(3) 0.095 Uiso 1 1 d D . .
O302 O 0.4742(5) 0.7682(4) -0.2872(4) 0.113(3) Uani 1 1 d . . .
O303 O 0.3587(5) 0.6802(4) -0.3113(3) 0.124(3) Uani 1 1 d . . .
O304 O 0.3591(7) 0.7628(5) -0.2461(4) 0.163(5) Uani 1 1 d . . .
O308 O 1.0564(4) 0.4004(5) 0.3525(4) 0.137(3) Uani 1 1 d . . .
O309 O 0.9386(5) 0.3682(5) 0.3922(3) 0.137(4) Uani 1 1 d . . .
O310 O 0.9541(6) 0.3081(4) 0.3103(4) 0.132(3) Uani 1 1 d . . .
O311 O 0.7644(8) 0.9333(4) 0.3412(4) 0.150(4) Uani 1 1 d . . .
O312 O 0.7538(8) 0.9690(4) 0.2467(4) 0.169(5) Uani 1 1 d . . .
O313 O 0.8805(7) 0.9647(4) 0.3070(6) 0.168(4) Uani 1 1 d . . .
N301 N 0.6459(3) 0.6341(2) 0.0433(3) 0.0469(14) Uani 1 1 d . . .
N302 N 0.7306(3) 0.5810(2) 0.1377(3) 0.0478(14) Uani 1 1 d . . .
N303 N 0.6831(3) 0.4658(2) 0.0567(3) 0.0474(14) Uani 1 1 d . . .
N304 N 0.5883(4) 0.5167(3) -0.0350(3) 0.0502(14) Uani 1 1 d . . .
C301 C 0.6772(4) 0.6857(3) 0.0869(3) 0.0483(17) Uani 1 1 d . . .
C302 C 0.6211(4) 0.7180(3) 0.0018(3) 0.0520(18) Uani 1 1 d . . .
H30A H 0.6029 0.7422 -0.0266 0.062 Uiso 1 1 calc R . .
C303 C 0.6622(5) 0.7379(3) 0.0600(4) 0.061(2) Uani 1 1 d . . .
H30B H 0.6784 0.7788 0.0798 0.073 Uiso 1 1 calc R . .
C304 C 0.6102(4) 0.6524(3) -0.0088(3) 0.0460(16) Uani 1 1 d . . .
C305 C 0.5628(4) 0.6134(3) -0.0626(3) 0.0486(17) Uani 1 1 d . . .
C306 C 0.5472(4) 0.5488(3) -0.0724(3) 0.0517(18) Uani 1 1 d . . .
C307 C 0.4898(5) 0.5062(4) -0.1253(4) 0.064(2) Uani 1 1 d . . .
H30C H 0.4532 0.5163 -0.1574 0.077 Uiso 1 1 calc R . .
C308 C 0.4987(5) 0.4516(4) -0.1198(4) 0.066(2) Uani 1 1 d . . .
H30D H 0.4689 0.4151 -0.1472 0.079 Uiso 1 1 calc R . .
C309 C 0.5630(5) 0.4569(3) -0.0635(4) 0.0574(19) Uani 1 1 d . . .
C310 C 0.5987(5) 0.4116(3) -0.0436(4) 0.0570(19) Uani 1 1 d . . .
C311 C 0.6597(4) 0.4183(3) 0.0120(3) 0.0517(18) Uani 1 1 d . . .
C312 C 0.7027(5) 0.3735(3) 0.0305(4) 0.060(2) Uani 1 1 d . . .
H31A H 0.6981 0.3365 0.0072 0.072 Uiso 1 1 calc R . .
C313 C 0.7496(5) 0.3944(3) 0.0866(4) 0.060(2) Uani 1 1 d . . .
H31B H 0.7843 0.3750 0.1108 0.072 Uiso 1 1 calc R . .
C314 C 0.7369(4) 0.4531(3) 0.1034(4) 0.0500(18) Uani 1 1 d . . .
C315 C 0.7747(4) 0.4899(3) 0.1605(3) 0.0532(18) Uani 1 1 d . . .
C316 C 0.7673(4) 0.5473(3) 0.1764(3) 0.0477(17) Uani 1 1 d . . .
C317 C 0.8025(6) 0.5833(4) 0.2353(4) 0.068(2) Uani 1 1 d . . .
H31C H 0.8314 0.5710 0.2698 0.081 Uiso 1 1 calc R . .
C318 C 0.7867(5) 0.6377(4) 0.2321(4) 0.063(2) Uani 1 1 d . . .
H31D H 0.8019 0.6703 0.2639 0.076 Uiso 1 1 calc R . .
C319 C 0.7419(5) 0.6368(3) 0.1707(3) 0.0530(18) Uani 1 1 d . . .
C320 C 0.7175(4) 0.6866(3) 0.1465(3) 0.0506(17) Uani 1 1 d . . .
C321 C 0.5256(4) 0.6427(3) -0.1126(3) 0.0508(18) Uani 1 1 d . . .
C322 C 0.4462(5) 0.6500(3) -0.1197(4) 0.0557(19) Uani 1 1 d . . .
H32A H 0.4157 0.6353 -0.0924 0.067 Uiso 1 1 calc R . .
C323 C 0.4111(5) 0.6779(3) -0.1650(3) 0.0534(18) Uani 1 1 d . . .
H32B H 0.3571 0.6817 -0.1687 0.064 Uiso 1 1 calc R . .
C324 C 0.4551(5) 0.7005(4) -0.2052(3) 0.0579(19) Uani 1 1 d . . .
C325 C 0.5355(5) 0.6951(5) -0.1994(4) 0.085(3) Uani 1 1 d . . .
H32C H 0.5662 0.7108 -0.2263 0.102 Uiso 1 1 calc R . .
C326 C 0.5694(5) 0.6660(5) -0.1533(4) 0.081(3) Uani 1 1 d . . .
H32D H 0.6233 0.6621 -0.1494 0.097 Uiso 1 1 calc R . .
C327 C 0.5771(5) 0.3524(4) -0.0864(4) 0.065(2) Uani 1 1 d . B .
C328 C 0.5955(8) 0.3571(5) -0.1427(5) 0.101(3) Uani 1 1 d . . .
H32E H 0.6143 0.3963 -0.1543 0.121 Uiso 1 1 calc R . .
C329 C 0.5860(9) 0.3046(8) -0.1800(6) 0.130(5) Uani 1 1 d . B .
H32F H 0.5967 0.3072 -0.2176 0.156 Uiso 1 1 calc R . .
C330 C 0.5593(8) 0.2457(7) -0.1604(7) 0.112(4) Uani 1 1 d . . .
C331 C 0.5401(6) 0.2431(5) -0.1088(6) 0.094(3) Uani 1 1 d . B .
H33A H 0.5194 0.2042 -0.0972 0.113 Uiso 1 1 calc R . .
C332 C 0.5498(5) 0.2956(4) -0.0720(4) 0.070(2) Uani 1 1 d . . .
H33B H 0.5368 0.2918 -0.0352 0.084 Uiso 1 1 calc R B .
C333 C 0.8246(5) 0.4620(3) 0.2074(3) 0.0549(18) Uani 1 1 d . . .
C334 C 0.9049(5) 0.4641(4) 0.2087(4) 0.078(3) Uani 1 1 d . . .
H33C H 0.9295 0.4838 0.1805 0.093 Uiso 1 1 calc R . .
C335 C 0.9509(5) 0.4379(5) 0.2504(5) 0.090(3) Uani 1 1 d . . .
H33D H 1.0068 0.4408 0.2514 0.108 Uiso 1 1 calc R . .
C336 C 0.9134(5) 0.4068(4) 0.2913(4) 0.069(2) Uani 1 1 d . . .
C337 C 0.8328(6) 0.4040(5) 0.2897(4) 0.081(3) Uani 1 1 d . . .
H33E H 0.8069 0.3832 0.3170 0.097 Uiso 1 1 calc R . .
C338 C 0.7886(5) 0.4323(4) 0.2474(4) 0.070(2) Uani 1 1 d . . .
H33F H 0.7332 0.4307 0.2467 0.084 Uiso 1 1 calc R . .
C339 C 0.7385(5) 0.7458(3) 0.1875(3) 0.0549(18) Uani 1 1 d . . .
C340 C 0.8202(5) 0.7812(3) 0.2166(3) 0.0586(19) Uani 1 1 d . . .
H34A H 0.8650 0.7656 0.2149 0.070 Uiso 1 1 calc R . .
C341 C 0.8372(6) 0.8405(4) 0.2489(3) 0.070(2) Uani 1 1 d . . .
H34B H 0.8932 0.8645 0.2679 0.084 Uiso 1 1 calc R . .
C342 C 0.7728(6) 0.8634(4) 0.2530(4) 0.067(2) Uani 1 1 d . . .
C343 C 0.6899(6) 0.8264(4) 0.2267(4) 0.079(3) Uani 1 1 d . . .
H34C H 0.6449 0.8404 0.2312 0.095 Uiso 1 1 calc R . .
C344 C 0.6743(5) 0.7695(4) 0.1941(4) 0.072(2) Uani 1 1 d . . .
H34D H 0.6181 0.7456 0.1756 0.087 Uiso 1 1 calc R . .
Sn2 Sn 0.5000 0.5000 0.5000 0.0673(3) Uani 1 2 d S . .
O101 O 0.5514(4) 0.5510(3) 0.4429(3) 0.0828(18) Uani 1 1 d . . .
N101 N 0.6159(4) 0.4867(3) 0.5399(3) 0.0699(19) Uani 1 1 d . . .
N102 N 0.4674(4) 0.4195(3) 0.4383(3) 0.0663(19) Uani 1 1 d . . .
N103 N 0.7260(7) 0.2723(6) 0.4218(4) 0.094(3) Uani 1 1 d . . .
N104 N 0.1103(4) 0.3231(4) 0.2415(3) 0.069(2) Uani 1 1 d . . .
C101 C 0.6758(5) 0.5225(4) 0.5886(4) 0.069(2) Uani 1 1 d . . .
C102 C 0.7447(5) 0.4962(5) 0.6016(4) 0.083(3) Uani 1 1 d . . .
H10B H 0.7943 0.5114 0.6334 0.099 Uiso 1 1 calc R . .
C103 C 0.7252(5) 0.4465(4) 0.5601(4) 0.076(3) Uani 1 1 d . . .
H10C H 0.7587 0.4205 0.5575 0.091 Uiso 1 1 calc R . .
C104 C 0.6447(5) 0.4400(4) 0.5210(4) 0.073(3) Uani 1 1 d . . .
C105 C 0.5994(5) 0.3933(4) 0.4706(4) 0.074(3) Uani 1 1 d . . .
C106 C 0.5190(5) 0.3845(4) 0.4324(3) 0.065(2) Uani 1 1 d . . .
C107 C 0.4771(5) 0.3393(4) 0.3784(4) 0.071(2) Uani 1 1 d . . .
H10D H 0.4982 0.3095 0.3630 0.085 Uiso 1 1 calc R . .
C108 C 0.4030(5) 0.3479(4) 0.3546(4) 0.068(2) Uani 1 1 d . . .
H10E H 0.3624 0.3244 0.3197 0.081 Uiso 1 1 calc R . .
C109 C 0.3949(5) 0.3983(4) 0.3904(4) 0.064(2) Uani 1 1 d . . .
C110 C 0.3290(5) 0.4241(4) 0.3801(3) 0.066(2) Uani 1 1 d . . .
C111 C 0.6453(5) 0.3499(4) 0.4570(4) 0.066(2) Uani 1 1 d . . .
C112 C 0.7216(6) 0.3703(5) 0.4447(4) 0.080(3) Uani 1 1 d . . .
H11B H 0.7486 0.4131 0.4486 0.097 Uiso 1 1 calc R . .
C113 C 0.7589(7) 0.3292(6) 0.4269(4) 0.083(3) Uani 1 1 d . . .
H11C H 0.8109 0.3445 0.4183 0.100 Uiso 1 1 calc R . .
C114 C 0.6517(9) 0.2481(5) 0.4347(5) 0.102(4) Uani 1 1 d . . .
H11D H 0.6286 0.2049 0.4317 0.123 Uiso 1 1 calc R . .
C115 C 0.6106(7) 0.2870(5) 0.4522(4) 0.089(3) Uani 1 1 d . . .
H11E H 0.5588 0.2705 0.4608 0.107 Uiso 1 1 calc R . .
C116 C 0.2526(5) 0.3894(4) 0.3299(3) 0.061(2) Uani 1 1 d . . .
C117 C 0.2044(5) 0.3293(4) 0.3339(4) 0.067(2) Uani 1 1 d . . .
H11F H 0.2209 0.3107 0.3678 0.080 Uiso 1 1 calc R . .
C118 C 0.1338(5) 0.2978(4) 0.2890(4) 0.071(2) Uani 1 1 d . . .
H11G H 0.1019 0.2577 0.2921 0.085 Uiso 1 1 calc R . .
C119 C 0.1545(6) 0.3787(6) 0.2356(4) 0.080(3) Uani 1 1 d . . .
H11H H 0.1361 0.3957 0.2010 0.096 Uiso 1 1 calc R . .
C120 C 0.2278(6) 0.4131(4) 0.2792(4) 0.075(2) Uani 1 1 d . . .
H12B H 0.2596 0.4521 0.2736 0.090 Uiso 1 1 calc R . .
C121 C 0.7637(10) 0.2259(7) 0.3971(6) 0.150(6) Uani 1 1 d . . .
H12C H 0.8204 0.2474 0.3957 0.225 Uiso 1 1 calc R . .
H12D H 0.7292 0.2065 0.3570 0.225 Uiso 1 1 calc R . .
H12E H 0.7654 0.1943 0.4230 0.225 Uiso 1 1 calc R . .
C122 C 0.0327(5) 0.2894(5) 0.1934(5) 0.098(4) Uani 1 1 d . . .
H12F H 0.0389 0.2514 0.1760 0.147 Uiso 1 1 calc R . .
H12G H 0.0236 0.3153 0.1625 0.147 Uiso 1 1 calc R . .
H12H H -0.0150 0.2793 0.2101 0.147 Uiso 1 1 calc R . .
Zn2 Zn 1.5090(3) 0.9994(3) 0.01292(15) 0.0445(9) Uani 0.50 1 d P . 1
O401 O 1.5656(7) 0.9944(6) 0.1033(5) 0.082(4) Uani 0.50 1 d P C 1
S401 S 1.04771(12) 0.63547(9) -0.03156(13) 0.0775(7) Uani 1 1 d D . .
S402 S 1.20756(14) 1.22471(11) 0.17697(12) 0.0747(7) Uani 1 1 d . . .
O402 O 1.0254(8) 0.6025(6) -0.0919(5) 0.136(6) Uani 0.653(17) 1 d PDU D 1
O403 O 1.0688(7) 0.5992(6) 0.0139(6) 0.139(5) Uani 0.653(17) 1 d PDU D 1
O404 O 0.9848(4) 0.6629(3) -0.0227(6) 0.068(3) Uani 0.653(17) 1 d PDU D 1
O402 O 1.0543(13) 0.5839(7) -0.0673(7) 0.076(6) Uiso 0.347(17) 1 d PDU D 2
O403 O 1.0501(14) 0.6244(10) 0.0291(4) 0.091(6) Uiso 0.347(17) 1 d PDU D 2
O404 O 0.9785(9) 0.6565(8) -0.0594(8) 0.074(5) Uiso 0.347(17) 1 d PDU D 2
O405 O 1.1799(6) 1.2624(4) 0.1349(4) 0.137(3) Uani 1 1 d . . .
O406 O 1.2678(5) 1.2559(5) 0.2319(4) 0.161(5) Uani 1 1 d . . .
O407 O 1.1341(5) 1.1812(4) 0.1858(4) 0.117(3) Uani 1 1 d . . .
N401 N 1.4818(3) 0.9087(2) -0.0278(3) 0.0457(14) Uani 1 1 d . . .
N402 N 1.3882(3) 0.9763(2) 0.0211(3) 0.0463(14) Uani 1 1 d . . .
C401 C 1.5348(4) 0.8854(3) -0.0515(3) 0.0458(16) Uani 1 1 d . . .
C402 C 1.4971(4) 0.8189(3) -0.0687(3) 0.0518(18) Uani 1 1 d . . .
H40B H 1.5198 0.7918 -0.0867 0.062 Uiso 1 1 calc R . .
C403 C 1.4238(4) 0.8033(3) -0.0542(3) 0.0526(19) Uani 1 1 d . . .
H40C H 1.3859 0.7631 -0.0600 0.063 Uiso 1 1 calc R . .
C404 C 1.4138(4) 0.8591(3) -0.0283(3) 0.0459(17) Uani 1 1 d . . .
C405 C 1.3448(4) 0.8627(3) -0.0088(3) 0.0452(16) Uani 1 1 d . . .
C406 C 1.3335(4) 0.9173(3) 0.0152(3) 0.0473(17) Uani 1 1 d . . .
C407 C 1.2617(4) 0.9213(3) 0.0344(4) 0.0531(19) Uani 1 1 d . . .
H40D H 1.2150 0.8878 0.0348 0.064 Uiso 1 1 calc R . .
C408 C 1.2732(4) 0.9815(3) 0.0517(4) 0.057(2) Uani 1 1 d . . .
H40E H 1.2365 0.9980 0.0666 0.068 Uiso 1 1 calc R . .
C409 C 1.3518(4) 1.0156(3) 0.0431(3) 0.0456(16) Uani 1 1 d . . .
C410 C 1.3890(4) 1.0806(3) 0.0588(3) 0.0447(16) Uani 1 1 d . . .
C411 C 1.2754(4) 0.8037(3) -0.0140(4) 0.0485(18) Uani 1 1 d . . .
C412 C 1.2261(4) 0.7720(3) -0.0698(4) 0.0506(18) Uani 1 1 d . . .
H41B H 1.2383 0.7860 -0.1046 0.061 Uiso 1 1 calc R . .
C413 C 1.1583(4) 0.7191(3) -0.0744(4) 0.057(2) Uani 1 1 d . . .
H41C H 1.1253 0.6974 -0.1125 0.069 Uiso 1 1 calc R . .
C414 C 1.1397(4) 0.6988(3) -0.0243(4) 0.057(2) Uani 1 1 d . . .
C415 C 1.1877(5) 0.7287(3) 0.0319(4) 0.065(2) Uani 1 1 d . . .
H41D H 1.1743 0.7140 0.0662 0.078 Uiso 1 1 calc R D .
C416 C 1.2572(5) 0.7814(3) 0.0377(4) 0.0568(19) Uani 1 1 d . . .
H41E H 1.2913 0.8017 0.0760 0.068 Uiso 1 1 calc R . .
C417 C 1.3407(4) 1.1144(3) 0.0868(3) 0.0452(17) Uani 1 1 d . . .
C418 C 1.2842(4) 1.1396(3) 0.0531(4) 0.0549(19) Uani 1 1 d . . .
H41F H 1.2731 1.1341 0.0111 0.066 Uiso 1 1 calc R . .
C419 C 1.2434(5) 1.1731(3) 0.0805(4) 0.061(2) Uani 1 1 d . . .
H41G H 1.2054 1.1904 0.0569 0.073 Uiso 1 1 calc R . .
C420 C 1.2578(4) 1.1809(3) 0.1408(4) 0.0526(18) Uani 1 1 d . . .
C421 C 1.3119(7) 1.1547(5) 0.1745(4) 0.096(3) Uani 1 1 d . . .
H42A H 1.3215 1.1591 0.2164 0.115 Uiso 1 1 calc R . .
C422 C 1.3527(6) 1.1215(5) 0.1470(4) 0.087(3) Uani 1 1 d . . .
H42B H 1.3896 1.1034 0.1708 0.105 Uiso 1 1 calc R . .
Sn3 Sn 1.0000 1.0000 0.5000 0.0848(3) Uani 1 2 d S . .
O201 O 1.0415(5) 0.9600(3) 0.5715(3) 0.108(3) Uani 1 1 d . . .
N201 N 1.0047(6) 0.9258(4) 0.4438(3) 0.088(2) Uani 1 1 d . . .
N202 N 0.8791(5) 0.9507(4) 0.4985(4) 0.093(3) Uani 1 1 d . E .
C201 C 1.0712(8) 0.9257(6) 0.4221(5) 0.109(4) Uani 1 1 d . . .
C202 C 1.0488(10) 0.8664(7) 0.3832(6) 0.128(5) Uani 1 1 d . . .
H20C H 1.0829 0.8531 0.3626 0.153 Uiso 1 1 calc R . .
C203 C 0.9722(10) 0.8358(6) 0.3829(5) 0.104(4) Uani 1 1 d . . .
H20D H 0.9408 0.7966 0.3604 0.124 Uiso 1 1 calc R . .
C204 C 0.9432(8) 0.8707(5) 0.4218(5) 0.090(3) Uani 1 1 d . E .
C205 C 0.8648(9) 0.8550(5) 0.4334(4) 0.095(3) Uani 1 1 d . . .
C206 C 0.8352(9) 0.8896(5) 0.4698(5) 0.101(3) Uani 1 1 d . E .
C207 C 0.7581(10) 0.8721(7) 0.4857(6) 0.124(4) Uani 1 1 d . . .
H20E H 0.7164 0.8333 0.4732 0.148 Uiso 1 1 calc R E .
C208 C 0.7539(9) 0.9202(7) 0.5216(6) 0.130(5) Uani 1 1 d . E .
H20F H 0.7086 0.9214 0.5370 0.156 Uiso 1 1 calc R . .
C209 C 0.8304(8) 0.9681(7) 0.5314(5) 0.115(4) Uani 1 1 d . . .
C210 C 0.8516(7) 1.0256(6) 0.5646(6) 0.134(5) Uani 1 1 d D . .
C211_3 C 0.791(2) 0.7894(18) 0.4007(19) 0.110(5) Uani 0.581(15) 1 d PU E 1
C212_3 C 0.8043(19) 0.7339(11) 0.4048(11) 0.114(5) Uani 0.581(15) 1 d PU E 1
H21D_3 H 0.8550 0.7331 0.4312 0.136 Uiso 0.581(15) 1 calc PR E 1
C213_3 C 0.7487(17) 0.6779(13) 0.3728(13) 0.116(5) Uani 0.581(15) 1 d PDU E 1
H21E_3 H 0.7598 0.6397 0.3744 0.139 Uiso 0.581(15) 1 calc PR E 1
N203_3 N 0.6729(15) 0.6849(7) 0.3372(9) 0.119(5) Uani 0.581(15) 1 d PDU E 1
C214_3 C 0.6551(19) 0.7375(8) 0.3321(10) 0.115(5) Uani 0.581(15) 1 d PDU E 1
H21F_3 H 0.6029 0.7374 0.3074 0.138 Uiso 0.581(15) 1 calc PR E 1
C215_3 C 0.717(3) 0.7960(13) 0.3651(15) 0.114(5) Uani 0.581(15) 1 d PU E 1
H21G_3 H 0.7079 0.8346 0.3623 0.137 Uiso 0.581(15) 1 calc PR E 1
C221_3 C 0.6106(15) 0.6236(8) 0.2994(11) 0.146(8) Uani 0.581(15) 1 d PDU E 1
H22L_3 H 0.6042 0.6263 0.2571 0.218 Uiso 0.581(15) 1 calc PR E 1
H22M_3 H 0.5563 0.6166 0.3075 0.218 Uiso 0.581(15) 1 calc PR E 1
H22N_3 H 0.6321 0.5895 0.3097 0.218 Uiso 0.581(15) 1 calc PR E 1
C211_4 C 0.818(3) 0.796(2) 0.406(2) 0.109(5) Uani 0.419(15) 1 d PU E 2
C212_4 C 0.854(3) 0.7426(15) 0.4184(15) 0.112(6) Uani 0.419(15) 1 d PU E 2
H21N_4 H 0.9105 0.7507 0.4404 0.134 Uiso 0.419(15) 1 calc PR E 2
C213_4 C 0.805(2) 0.6846(14) 0.3977(14) 0.117(5) Uani 0.419(15) 1 d PDU E 2
H21O_4 H 0.8236 0.6501 0.4057 0.140 Uiso 0.419(15) 1 calc PR E 2
N203_4 N 0.720(2) 0.6784(11) 0.3619(17) 0.116(5) Uani 0.419(15) 1 d PDU E 2
C214_4 C 0.689(3) 0.7228(12) 0.3504(16) 0.115(5) Uani 0.419(15) 1 d PDU E 2
H21P_4 H 0.6329 0.7139 0.3276 0.138 Uiso 0.419(15) 1 calc PR E 2
C215_4 C 0.734(4) 0.7792(18) 0.370(2) 0.112(5) Uani 0.419(15) 1 d PU E 2
H21Q_4 H 0.7107 0.8109 0.3594 0.135 Uiso 0.419(15) 1 calc PR E 2
C221_4 C 0.667(2) 0.6094(10) 0.3411(15) 0.136(9) Uani 0.419(15) 1 d PDU E 2
H22H_4 H 0.6112 0.6065 0.3174 0.204 Uiso 0.419(15) 1 calc PR E 2
H22I_4 H 0.6636 0.5887 0.3759 0.204 Uiso 0.419(15) 1 calc PR E 2
H22J_4 H 0.6943 0.5896 0.3169 0.204 Uiso 0.419(15) 1 calc PR E 2
C216_1 C 0.7821(16) 1.0312(11) 0.5986(14) 0.113(4) Uiso 0.248(4) 1 d PDU F 1
C217_1 C 0.7721(19) 1.0062(15) 0.6501(17) 0.113(5) Uiso 0.248(4) 1 d PDU F 1
H21W_1 H 0.8073 0.9837 0.6681 0.135 Uiso 0.248(4) 1 calc PR F 1
C218_1 C 0.709(2) 1.0147(16) 0.6748(15) 0.113(5) Uiso 0.248(4) 1 d PDU F 1
H21S_1 H 0.7002 0.9986 0.7097 0.136 Uiso 0.248(4) 1 calc PR F 1
N204_1 N 0.6616(18) 1.0473(15) 0.6460(13) 0.110(5) Uiso 0.248(4) 1 d PDU F 1
C219_1 C 0.668(2) 1.073(2) 0.5962(15) 0.116(5) Uiso 0.248(4) 1 d PDU F 1
H21K_1 H 0.6316 1.0952 0.5791 0.139 Uiso 0.248(4) 1 calc PR F 1
C220_1 C 0.731(2) 1.0643(18) 0.5713(13) 0.114(4) Uiso 0.248(4) 1 d PDU F 1
H22D_1 H 0.7379 1.0809 0.5364 0.137 Uiso 0.248(4) 1 calc PR F 1
C222_1 C 0.592(3) 1.058(3) 0.675(3) 0.119(9) Uiso 0.248(4) 1 d PDU F 1
H22K_1 H 0.5932 1.0381 0.7108 0.179 Uiso 0.248(4) 1 calc PR F 1
H22O_1 H 0.5367 1.0406 0.6465 0.179 Uiso 0.248(4) 1 calc PR F 1
H22P_1 H 0.6025 1.1022 0.6861 0.179 Uiso 0.248(4) 1 calc PR F 1
C216_5 C 0.7939(12) 1.0520(10) 0.5836(13) 0.109(4) Uiso 0.283(13) 1 d PDU G 3
C217_5 C 0.7770(16) 1.0303(12) 0.6351(15) 0.112(4) Uiso 0.283(13) 1 d PDU G 3
H21X_5 H 0.8025 1.0019 0.6527 0.135 Uiso 0.283(13) 1 calc PR G 3
C218_5 C 0.7218(19) 1.0509(15) 0.6605(13) 0.112(4) Uiso 0.283(13) 1 d PDU G 3
H21T_5 H 0.7089 1.0371 0.6952 0.135 Uiso 0.283(13) 1 calc PR G 3
N204_5 N 0.6882(16) 1.0914(12) 0.6326(11) 0.114(4) Uiso 0.283(13) 1 d PDU G 3
C219_5 C 0.7016(19) 1.1141(15) 0.5830(13) 0.117(5) Uiso 0.283(13) 1 d PDU G 3
H21L_5 H 0.6752 1.1425 0.5663 0.141 Uiso 0.283(13) 1 calc PR G 3
C220_5 C 0.7566(18) 1.0938(15) 0.5573(12) 0.116(5) Uiso 0.283(13) 1 d PDU G 3
H22E_5 H 0.7682 1.1083 0.5224 0.139 Uiso 0.283(13) 1 calc PR G 3
C222_5 C 0.618(3) 1.109(2) 0.6573(19) 0.124(9) Uiso 0.283(13) 1 d PDU G 3
H22Q_5 H 0.5987 1.1386 0.6343 0.186 Uiso 0.283(13) 1 calc PR G 3
H22R_5 H 0.6421 1.1273 0.6992 0.186 Uiso 0.283(13) 1 calc PR G 3
H22S_5 H 0.5715 1.0720 0.6535 0.186 Uiso 0.283(13) 1 calc PR G 3
C216_2 C 0.782(2) 1.0276(7) 0.610(2) 0.113(5) Uiso 0.193(11) 1 d PDU H 2
C217_2 C 0.804(2) 1.0347(19) 0.672(2) 0.114(5) Uiso 0.193(11) 1 d PDU H 2
H21Y_2 H 0.8596 1.0390 0.6936 0.137 Uiso 0.193(11) 1 calc PR H 2
C218_2 C 0.743(2) 1.036(2) 0.7017(17) 0.115(5) Uiso 0.193(11) 1 d PDU H 2
H21U_2 H 0.7558 1.0403 0.7438 0.138 Uiso 0.193(11) 1 calc PR H 2
N204_2 N 0.665(2) 1.0292(17) 0.6673(16) 0.113(5) Uiso 0.193(11) 1 d PDU H 2
C219_2 C 0.640(2) 1.022(2) 0.6072(17) 0.114(5) Uiso 0.193(11) 1 d PDU H 2
H21M_2 H 0.5842 1.0179 0.5864 0.137 Uiso 0.193(11) 1 calc PR H 2
C220_2 C 0.701(3) 1.0212(18) 0.5769(16) 0.113(4) Uiso 0.193(11) 1 d PDU H 2
H22F_2 H 0.6861 1.0163 0.5347 0.136 Uiso 0.193(11) 1 calc PR H 2
C222_2 C 0.598(3) 1.036(4) 0.701(2) 0.124(11) Uiso 0.193(11) 1 d PDU H 2
H22T_2 H 0.6233 1.0421 0.7439 0.186 Uiso 0.193(11) 1 calc PR H 2
H22U_2 H 0.5497 0.9995 0.6892 0.186 Uiso 0.193(11) 1 calc PR H 2
H22V_2 H 0.5810 1.0723 0.6904 0.186 Uiso 0.193(11) 1 calc PR H 2
C216_6 C 0.7860(18) 1.0414(6) 0.5885(15) 0.112(4) Uiso 0.277(12) 1 d PDU I 4
C217_6 C 0.8012(16) 1.0569(13) 0.6500(15) 0.111(4) Uiso 0.277(12) 1 d PDU I 4
H21Z_6 H 0.8526 1.0574 0.6762 0.133 Uiso 0.277(12) 1 calc PR I 4
C218_6 C 0.7400(19) 1.0718(15) 0.6727(13) 0.113(4) Uiso 0.277(12) 1 d PDU I 4
H21V_6 H 0.7486 1.0826 0.7140 0.135 Uiso 0.277(12) 1 calc PR I 4
N204_6 N 0.6684(16) 1.0699(13) 0.6323(12) 0.113(4) Uiso 0.277(12) 1 d PDU I 4
C219_6 C 0.6493(18) 1.0554(16) 0.5724(13) 0.116(5) Uiso 0.277(12) 1 d PDU I 4
H21R_6 H 0.5975 1.0554 0.5472 0.139 Uiso 0.277(12) 1 calc PR I 4
C220_6 C 0.710(2) 1.0405(14) 0.5496(13) 0.112(5) Uiso 0.277(12) 1 d PDU I 4
H22G_6 H 0.7002 1.0300 0.5080 0.134 Uiso 0.277(12) 1 calc PR I 4
C222_6 C 0.593(3) 1.075(3) 0.6581(18) 0.119(9) Uiso 0.277(12) 1 d PDU I 4
H22W_6 H 0.6135 1.0867 0.7014 0.178 Uiso 0.277(12) 1 calc PR I 4
H22X_6 H 0.5491 1.0356 0.6482 0.178 Uiso 0.277(12) 1 calc PR I 4
H22Y_6 H 0.5709 1.1067 0.6406 0.178 Uiso 0.277(12) 1 calc PR I 4
O1W O 0.8149(5) 0.6332(3) -0.0845(3) 0.0925(19) Uiso 1 1 d D J 1
H1WA H 0.826(7) 0.666(3) -0.059(4) 0.139 Uiso 1 1 d D K 1
H1WB H 0.853(5) 0.616(4) -0.071(4) 0.139 Uiso 1 1 d D L 1
O2W O 0.9059(6) 0.5190(4) 0.0277(4) 0.099(2) Uiso 0.88 1 d PD M 1
H2WA H 0.876(7) 0.489(4) 0.000(3) 0.148 Uiso 0.88 1 d PD N 1
H2WB H 0.916(8) 0.506(5) 0.061(3) 0.148 Uiso 0.88 1 d PD O 1
O3W O 0.8537(6) 1.0649(4) -0.1472(4) 0.112(3) Uiso 0.85 1 d P P 1
O4W O 0.9501(6) 1.1210(5) -0.2199(4) 0.117(3) Uiso 0.83 1 d P Q 1
O5W O 0.8004(6) 0.2435(5) 0.2182(5) 0.113(3) Uiso 0.79 1 d P R 1
O6W O 0.9769(6) 1.0174(5) -0.2704(5) 0.109(3) Uiso 0.75 1 d P S 1
O7W O 0.9087(7) 0.9400(5) -0.1924(5) 0.105(3) Uiso 0.70 1 d P T 1
O8W O 0.0895(8) 0.4935(6) 0.1621(6) 0.129(4) Uiso 0.68 1 d P U 1
O9W O 1.2708(11) 0.1892(8) 0.3322(8) 0.135(5) Uiso 0.56 1 d P V 1
O10W O 0.9045(10) 0.1403(7) 0.4440(7) 0.109(4) Uiso 0.55 1 d PU W 1
O11W O 0.7103(10) 0.5169(7) -0.1408(7) 0.121(5) Uiso 0.55 1 d P X 1
O12W O 0.4874(9) 0.5118(7) -0.3244(7) 0.112(4) Uiso 0.54 1 d P Y 1
O13W O 0.1917(10) 0.5775(7) 0.1056(7) 0.115(5) Uiso 0.52 1 d P Z 1
O14W O 0.3500(12) 0.5546(8) -0.3302(9) 0.131(5) Uiso 0.51 1 d PU A 1
O15W O 0.1427(12) 0.3653(9) 0.4647(9) 0.133(6) Uiso 0.48 1 d P B 1
O16W O 0.9623(13) 0.2065(9) 0.3629(9) 0.137(6) Uiso 0.47 1 d P C 1
O17W O 0.2081(13) 0.6878(9) 0.1839(9) 0.133(6) Uiso 0.45 1 d P D 1
O18W O 1.0112(14) 0.3011(10) 0.6550(10) 0.133(7) Uiso 0.41 1 d P E 1
O19W O 0.6853(14) 1.0602(11) -0.1939(10) 0.134(7) Uiso 0.41 1 d P F 1
O20W O 0.9610(16) 1.2381(11) -0.2589(10) 0.128(5) Uiso 0.40 1 d PU G 1
O21W O 0.7416(13) 0.0451(10) 0.4059(9) 0.116(6) Uiso 0.39 1 d P H 3
O22W O 1.4155(16) 0.8935(12) -0.1853(11) 0.141(8) Uiso 0.39 1 d P I 3
O23W O 0.1336(17) 0.5690(13) 0.2635(12) 0.149(9) Uiso 0.37 1 d P J 3
O24W O 1.188(2) 0.4715(15) 0.5960(15) 0.177(11) Uiso 0.37 1 d P K 3
O25W O 0.6367(18) 0.9104(13) 0.1321(13) 0.144(9) Uiso 0.35 1 d P L 3
O26W O 0.6079(16) 0.4675(12) -0.2509(11) 0.124(8) Uiso 0.35 1 d P M 3
O27W O 0.3976(18) 0.5599(12) -0.2921(13) 0.131(5) Uiso 0.35 1 d PU N 3
O28W O 0.7642(18) 1.1422(14) -0.1799(13) 0.139(9) Uiso 0.33 1 d P O 3
O29W O 0.8848(19) 1.2101(13) -0.2741(12) 0.128(6) Uiso 0.33 1 d PU P 3
O30W O -0.077(2) 0.2451(15) 0.5331(14) 0.151(10) Uiso 0.32 1 d P Q 3
O31W O 0.483(2) 0.9025(16) -0.2777(15) 0.153(11) Uiso 0.31 1 d P R 3
O32W O 0.505(2) 0.6520(14) 0.4181(14) 0.140(10) Uiso 0.31 1 d P S 3
O33W O 0.6767(17) 0.5266(13) 0.3893(12) 0.120(6) Uiso 0.31 1 d PU T 3
O34W O 0.6036(19) 0.0872(14) 0.3895(13) 0.129(9) Uiso 0.30 1 d P U 2
O35W O 0.405(2) 0.1138(15) 0.6308(15) 0.139(10) Uiso 0.29 1 d P V 2
O36W O 0.7003(18) 0.6299(13) 0.4922(13) 0.116(8) Uiso 0.29 1 d P W 2
O37W O 0.690(2) 0.7445(16) 0.5447(16) 0.137(11) Uiso 0.27 1 d P X 2
O38W O 0.724(2) 0.5701(15) 0.4570(15) 0.120(6) Uiso 0.26 1 d PU W 2
O39W O 0.801(2) 0.7462(16) 0.5429(15) 0.127(11) Uiso 0.26 1 d P Y 2
O40W O 0.944(2) 0.9120(15) -0.3689(14) 0.106(7) Uiso 0.24 1 d PU Z 2
O41W O 0.936(2) 0.8560(16) -0.3868(15) 0.106(7) Uiso 0.23 1 d PU A 4
O42W O 1.079(2) 0.5306(18) 0.5346(17) 0.124(12) Uiso 0.23 1 d P B 4
O43W O 0.855(2) 0.1132(17) 0.4414(16) 0.109(4) Uiso 0.22 1 d PU C 4
O44W O 0.008(3) 0.335(2) 0.505(2) 0.140(14) Uiso 0.22 1 d P D 4
O45W O 0.578(3) 0.836(2) -0.3511(19) 0.133(13) Uiso 0.21 1 d P E 4
O46W O 1.070(2) 0.4157(17) 0.6229(16) 0.100(10) Uiso 0.20 1 d P F 4
O47W O 0.592(3) 0.767(2) 0.531(2) 0.122(14) Uiso 0.19 1 d P G 4

loop_
_atom_site_aniso_label
_atom_site_aniso_U_11
_atom_site_aniso_U_22
_atom_site_aniso_U_33
_atom_site_aniso_U_23
_atom_site_aniso_U_13
_atom_site_aniso_U_12
Sn1 0.0412(4) 0.0361(4) 0.0620(5) -0.0002(3) 0.0226(3) 0.0152(3)
O1 0.049(3) 0.053(3) 0.070(3) -0.003(2) 0.014(2) 0.018(2)
N1 0.048(3) 0.035(3) 0.059(4) 0.003(3) 0.022(3) 0.015(2)
N2 0.042(3) 0.040(3) 0.061(4) -0.006(3) 0.022(3) 0.012(3)
N4 0.075(5) 0.043(4) 0.081(5) 0.011(3) 0.037(4) 0.021(3)
C1 0.043(4) 0.044(4) 0.063(5) 0.001(3) 0.020(3) 0.016(3)
C2 0.065(5) 0.044(4) 0.070(5) 0.011(4) 0.032(4) 0.020(4)
C3 0.070(5) 0.059(5) 0.066(5) 0.011(4) 0.042(4) 0.030(4)
C4 0.050(4) 0.048(4) 0.060(5) 0.003(3) 0.028(4) 0.023(3)
C5 0.055(4) 0.049(4) 0.064(5) -0.002(4) 0.024(4) 0.025(4)
C6 0.042(4) 0.043(4) 0.059(4) 0.002(3) 0.017(3) 0.016(3)
C7 0.046(4) 0.042(4) 0.063(5) -0.004(3) 0.023(4) 0.018(3)
C8 0.046(4) 0.037(4) 0.068(5) -0.005(3) 0.016(4) 0.018(3)
C9 0.037(4) 0.034(4) 0.063(5) -0.001(3) 0.013(3) 0.007(3)
C10 0.035(3) 0.041(4) 0.066(5) 0.000(3) 0.016(3) 0.008(3)
C11_7 0.064(5) 0.062(4) 0.067(5) 0.006(4) 0.029(4) 0.034(4)
C12_7 0.078(5) 0.085(5) 0.076(5) -0.006(5) 0.027(5) 0.035(5)
C13_7 0.088(5) 0.087(5) 0.080(5) -0.003(4) 0.030(5) 0.030(4)
N3_7 0.090(5) 0.078(4) 0.083(5) -0.001(4) 0.041(4) 0.037(4)
C14_7 0.089(5) 0.096(5) 0.084(5) 0.004(4) 0.036(4) 0.030(4)
C15_7 0.071(4) 0.084(5) 0.077(4) 0.005(4) 0.034(4) 0.031(4)
C21_7 0.136(10) 0.113(10) 0.103(9) -0.008(8) 0.082(8) 0.051(8)
C16 0.046(4) 0.037(4) 0.059(4) 0.002(3) 0.020(3) 0.015(3)
C17 0.054(5) 0.056(5) 0.078(6) 0.007(4) 0.024(4) 0.019(4)
C18 0.061(5) 0.063(5) 0.080(6) 0.017(4) 0.033(4) 0.027(4)
C19 0.060(5) 0.039(4) 0.092(6) 0.004(4) 0.028(4) 0.016(4)
C20 0.047(4) 0.050(4) 0.084(6) -0.006(4) 0.020(4) 0.013(4)
C22 0.129(9) 0.062(6) 0.115(8) 0.030(6) 0.057(7) 0.044(6)
Zn1 0.0450(5) 0.0420(5) 0.0532(5) 0.0043(4) 0.0137(4) 0.0139(4)
S301 0.0763(15) 0.1078(19) 0.0613(14) 0.0275(14) 0.0165(12) 0.0407(15)
S302 0.127(4) 0.123(4) 0.145(5) -0.068(4) 0.013(3) 0.052(3)
O305 0.178(9) 0.173(9) 0.158(9) -0.070(8) 0.025(9) 0.063(8)
O306 0.125(7) 0.155(8) 0.168(8) -0.053(7) 0.033(6) 0.067(6)
O307 0.183(11) 0.110(8) 0.201(10) -0.048(8) 0.036(9) 0.053(8)
S303 0.0693(15) 0.108(2) 0.0912(18) 0.0358(15) 0.0212(13) 0.0487(14)
S304 0.112(2) 0.0626(14) 0.0720(16) -0.0089(12) 0.0171(14) 0.0237(14)
O301 0.051(3) 0.063(3) 0.082(4) 0.013(3) 0.027(3) 0.017(3)
O302 0.134(7) 0.121(6) 0.109(6) 0.064(5) 0.045(5) 0.058(5)
O303 0.131(7) 0.143(7) 0.074(5) 0.009(5) -0.008(4) 0.038(6)
O304 0.245(11) 0.244(11) 0.122(7) 0.112(7) 0.098(7) 0.205(10)
O308 0.053(4) 0.183(8) 0.181(8) 0.081(7) 0.012(5) 0.050(5)
O309 0.128(7) 0.254(11) 0.093(5) 0.075(6) 0.046(5) 0.133(7)
O310 0.156(8) 0.102(6) 0.151(7) 0.039(5) 0.016(6) 0.077(6)
O311 0.284(13) 0.089(5) 0.082(5) -0.005(4) 0.071(7) 0.051(7)
O312 0.296(13) 0.076(5) 0.100(6) 0.000(4) -0.039(7) 0.084(7)
O313 0.139(8) 0.099(6) 0.242(12) -0.055(7) 0.063(8) 0.009(6)
N301 0.042(3) 0.044(3) 0.054(4) 0.003(3) 0.014(3) 0.014(3)
N302 0.047(3) 0.043(3) 0.055(4) 0.003(3) 0.015(3) 0.016(3)
N303 0.046(3) 0.042(3) 0.056(4) 0.008(3) 0.019(3) 0.012(3)
N304 0.048(3) 0.042(3) 0.057(4) 0.007(3) 0.016(3) 0.007(3)
C301 0.047(4) 0.046(4) 0.053(4) 0.006(3) 0.012(3) 0.017(3)
C302 0.048(4) 0.051(4) 0.053(5) 0.007(4) 0.008(4) 0.014(3)
C303 0.062(5) 0.046(4) 0.075(6) 0.005(4) 0.017(4) 0.020(4)
C304 0.042(4) 0.046(4) 0.051(4) 0.005(3) 0.012(3) 0.015(3)
C305 0.040(4) 0.050(4) 0.057(4) 0.009(3) 0.015(3) 0.012(3)
C306 0.044(4) 0.054(4) 0.052(4) 0.008(4) 0.011(3) 0.009(3)
C307 0.057(5) 0.057(5) 0.063(5) 0.003(4) -0.001(4) 0.010(4)
C308 0.065(5) 0.053(5) 0.060(5) -0.008(4) 0.002(4) 0.003(4)
C309 0.052(4) 0.047(4) 0.069(5) 0.006(4) 0.025(4) 0.003(4)
C310 0.056(5) 0.050(4) 0.070(5) 0.007(4) 0.029(4) 0.015(4)
C311 0.051(4) 0.044(4) 0.066(5) 0.007(4) 0.030(4) 0.012(3)
C312 0.051(4) 0.052(4) 0.083(6) 0.000(4) 0.026(4) 0.023(4)
C313 0.049(4) 0.054(4) 0.080(6) 0.002(4) 0.019(4) 0.023(4)
C314 0.042(4) 0.043(4) 0.072(5) 0.011(4) 0.026(4) 0.016(3)
C315 0.043(4) 0.058(5) 0.067(5) 0.022(4) 0.022(4) 0.019(3)
C316 0.046(4) 0.050(4) 0.048(4) 0.008(3) 0.012(3) 0.017(3)
C317 0.088(6) 0.070(5) 0.059(5) 0.017(4) 0.024(4) 0.041(5)
C318 0.081(6) 0.058(5) 0.053(5) 0.001(4) 0.019(4) 0.026(4)
C319 0.055(4) 0.060(5) 0.049(4) 0.007(4) 0.020(4) 0.022(4)
C320 0.048(4) 0.048(4) 0.058(5) 0.003(3) 0.014(4) 0.020(3)
C321 0.042(4) 0.050(4) 0.057(4) 0.004(3) 0.011(3) 0.012(3)
C322 0.057(4) 0.049(4) 0.067(5) 0.015(4) 0.025(4) 0.017(4)
C323 0.045(4) 0.058(4) 0.059(5) 0.010(4) 0.012(4) 0.021(4)
C324 0.059(5) 0.062(5) 0.049(4) -0.001(4) 0.007(4) 0.020(4)
C325 0.058(5) 0.134(9) 0.073(6) 0.036(6) 0.026(5) 0.033(6)
C326 0.059(5) 0.128(8) 0.073(6) 0.042(6) 0.025(5) 0.046(5)
C327 0.061(5) 0.060(5) 0.072(6) -0.005(4) 0.019(4) 0.017(4)
C328 0.128(9) 0.080(7) 0.093(8) -0.008(6) 0.042(7) 0.024(6)
C329 0.145(12) 0.147(13) 0.104(9) -0.031(9) 0.051(9) 0.052(10)
C330 0.084(8) 0.107(10) 0.125(11) -0.044(9) 0.003(7) 0.037(7)
C331 0.070(6) 0.062(6) 0.136(10) -0.019(6) 0.008(6) 0.024(5)
C332 0.047(4) 0.048(5) 0.106(7) -0.002(5) 0.016(4) 0.009(4)
C333 0.056(5) 0.057(4) 0.059(5) 0.017(4) 0.019(4) 0.024(4)
C334 0.055(5) 0.105(7) 0.102(7) 0.059(6) 0.042(5) 0.042(5)
C335 0.052(5) 0.130(8) 0.122(8) 0.062(7) 0.052(6) 0.047(5)
C336 0.053(5) 0.075(5) 0.086(6) 0.016(5) 0.013(4) 0.035(4)
C337 0.067(6) 0.106(7) 0.090(7) 0.054(6) 0.035(5) 0.036(5)
C338 0.046(4) 0.090(6) 0.083(6) 0.037(5) 0.017(4) 0.032(4)
C339 0.060(5) 0.051(4) 0.055(5) 0.004(4) 0.017(4) 0.018(4)
C340 0.063(5) 0.056(5) 0.055(5) 0.006(4) 0.011(4) 0.019(4)
C341 0.070(5) 0.069(5) 0.049(5) 0.006(4) 0.001(4) 0.002(4)
C342 0.080(6) 0.062(5) 0.062(5) 0.000(4) 0.021(4) 0.028(5)
C343 0.074(6) 0.075(6) 0.083(6) -0.022(5) 0.010(5) 0.033(5)
C344 0.063(5) 0.062(5) 0.087(6) -0.009(4) 0.013(4) 0.024(4)
Sn2 0.0434(4) 0.0932(6) 0.0604(5) -0.0287(4) 0.0016(4) 0.0340(4)
O101 0.068(4) 0.107(5) 0.072(4) -0.011(3) 0.015(3) 0.034(3)
N101 0.052(4) 0.091(5) 0.069(4) -0.021(4) 0.011(3) 0.037(4)
N102 0.042(3) 0.088(5) 0.064(4) -0.023(4) 0.003(3) 0.030(3)
N103 0.112(7) 0.129(8) 0.069(5) -0.005(5) 0.015(5) 0.092(7)
N104 0.044(4) 0.089(5) 0.069(5) -0.018(4) 0.006(3) 0.028(4)
C101 0.045(4) 0.096(6) 0.060(5) -0.023(5) 0.001(4) 0.032(4)
C102 0.056(5) 0.111(7) 0.073(6) -0.027(5) -0.006(4) 0.044(5)
C103 0.056(5) 0.101(7) 0.071(6) -0.020(5) 0.004(4) 0.044(5)
C104 0.053(5) 0.101(7) 0.061(5) -0.026(5) 0.002(4) 0.036(5)
C105 0.061(5) 0.099(7) 0.062(5) -0.019(5) 0.009(4) 0.042(5)
C106 0.043(4) 0.094(6) 0.054(5) -0.025(4) 0.005(4) 0.030(4)
C107 0.052(5) 0.086(6) 0.072(5) -0.026(5) 0.012(4) 0.030(4)
C108 0.056(5) 0.082(6) 0.059(5) -0.021(4) 0.007(4) 0.027(4)
C109 0.042(4) 0.081(5) 0.064(5) -0.018(4) 0.010(4) 0.023(4)
C110 0.049(4) 0.095(6) 0.054(5) -0.013(4) 0.009(4) 0.030(4)
C111 0.055(5) 0.087(6) 0.058(5) -0.015(4) 0.008(4) 0.037(5)
C112 0.070(6) 0.105(7) 0.071(6) -0.015(5) 0.005(5) 0.052(5)
C113 0.079(6) 0.109(8) 0.077(6) -0.007(6) 0.018(5) 0.061(6)
C114 0.135(11) 0.092(8) 0.085(7) -0.003(6) 0.009(7) 0.066(8)
C115 0.092(7) 0.105(8) 0.085(7) 0.009(6) 0.024(6) 0.054(6)
C116 0.046(4) 0.084(6) 0.052(5) -0.015(4) 0.008(4) 0.029(4)
C117 0.053(5) 0.087(6) 0.065(5) 0.001(5) 0.015(4) 0.033(5)
C118 0.053(5) 0.077(6) 0.078(6) 0.000(5) 0.019(5) 0.017(4)
C119 0.075(6) 0.115(8) 0.050(5) 0.000(5) -0.001(5) 0.047(6)
C120 0.070(6) 0.078(6) 0.069(6) -0.001(5) 0.010(5) 0.019(5)
C121 0.182(14) 0.182(14) 0.135(11) -0.017(10) 0.034(10) 0.149(12)
C122 0.045(5) 0.130(9) 0.096(7) -0.046(6) -0.004(5) 0.026(5)
Zn2 0.029(2) 0.0310(7) 0.072(3) -0.006(2) 0.018(2) 0.0072(12)
O401 0.075(8) 0.102(9) 0.063(7) -0.009(6) -0.005(6) 0.044(7)
S401 0.0483(11) 0.0376(10) 0.150(2) 0.0089(13) 0.0436(13) 0.0056(9)
S402 0.0645(13) 0.0717(14) 0.0995(18) -0.0123(13) 0.0344(13) 0.0349(12)
O402 0.117(10) 0.079(8) 0.165(11) -0.054(8) 0.071(9) -0.054(7)
O403 0.074(7) 0.071(8) 0.251(13) 0.090(8) 0.024(8) -0.006(6)
O404 0.037(4) 0.050(5) 0.110(9) -0.010(5) 0.030(5) 0.001(3)
O405 0.187(9) 0.116(6) 0.195(9) 0.060(6) 0.118(7) 0.118(7)
O406 0.090(5) 0.212(10) 0.152(7) -0.121(7) 0.002(5) 0.064(6)
O407 0.088(5) 0.105(5) 0.183(8) 0.003(5) 0.087(5) 0.028(4)
N401 0.032(3) 0.034(3) 0.068(4) -0.010(3) 0.019(3) 0.006(2)
N402 0.035(3) 0.031(3) 0.070(4) -0.006(3) 0.020(3) 0.006(2)
C401 0.040(4) 0.035(3) 0.063(4) -0.004(3) 0.020(3) 0.010(3)
C402 0.043(4) 0.035(4) 0.078(5) -0.008(3) 0.022(4) 0.012(3)
C403 0.041(4) 0.033(4) 0.086(5) -0.004(3) 0.029(4) 0.006(3)
C404 0.033(3) 0.033(3) 0.067(5) 0.000(3) 0.017(3) 0.003(3)
C405 0.031(3) 0.033(3) 0.066(5) -0.003(3) 0.015(3) 0.003(3)
C406 0.031(3) 0.041(4) 0.069(5) 0.000(3) 0.021(3) 0.007(3)
C407 0.035(4) 0.040(4) 0.086(5) 0.003(4) 0.029(4) 0.006(3)
C408 0.037(4) 0.047(4) 0.086(6) -0.008(4) 0.027(4) 0.008(3)
C409 0.035(3) 0.043(4) 0.062(4) -0.002(3) 0.023(3) 0.011(3)
C410 0.032(3) 0.038(4) 0.064(4) -0.007(3) 0.017(3) 0.011(3)
C411 0.037(4) 0.033(3) 0.079(5) 0.002(4) 0.023(4) 0.012(3)
C412 0.036(4) 0.034(4) 0.081(5) -0.001(4) 0.020(4) 0.009(3)
C413 0.035(4) 0.041(4) 0.091(6) -0.009(4) 0.015(4) 0.011(3)
C414 0.036(4) 0.033(4) 0.102(7) -0.003(4) 0.028(4) 0.005(3)
C415 0.058(5) 0.047(4) 0.110(7) 0.020(5) 0.052(5) 0.021(4)
C416 0.049(4) 0.041(4) 0.083(6) 0.004(4) 0.026(4) 0.012(3)
C417 0.035(3) 0.038(4) 0.062(5) -0.010(3) 0.018(3) 0.009(3)
C418 0.052(4) 0.055(4) 0.061(5) -0.001(4) 0.018(4) 0.023(4)
C419 0.054(4) 0.058(5) 0.081(6) 0.003(4) 0.021(4) 0.034(4)
C420 0.045(4) 0.049(4) 0.067(5) -0.009(4) 0.021(4) 0.019(3)
C421 0.119(8) 0.129(9) 0.067(6) -0.004(6) 0.023(6) 0.087(8)
C422 0.093(7) 0.116(8) 0.081(7) 0.005(6) 0.020(5) 0.081(6)
Sn3 0.1014(7) 0.0800(6) 0.0672(6) -0.0177(5) -0.0060(5) 0.0510(5)
O201 0.148(7) 0.095(5) 0.077(4) -0.006(4) -0.012(4) 0.070(5)
N201 0.101(6) 0.083(6) 0.075(5) -0.018(4) -0.005(5) 0.050(5)
N202 0.093(6) 0.088(6) 0.079(5) -0.023(4) -0.011(5) 0.037(5)
C201 0.116(9) 0.117(9) 0.087(7) -0.042(6) -0.015(7) 0.073(8)
C202 0.134(11) 0.127(11) 0.107(9) -0.047(8) -0.022(9) 0.080(10)
C203 0.143(11) 0.088(8) 0.073(7) -0.019(6) -0.008(7) 0.064(8)
C204 0.119(9) 0.075(7) 0.071(6) -0.005(5) 0.001(6) 0.046(7)
C205 0.153(11) 0.064(6) 0.058(6) -0.004(5) 0.008(7) 0.039(7)
C206 0.127(10) 0.095(8) 0.067(7) -0.003(6) 0.002(7) 0.036(7)
C207 0.126(11) 0.128(11) 0.090(9) -0.005(8) 0.013(8) 0.017(9)
C208 0.113(10) 0.156(12) 0.106(9) -0.036(9) 0.016(8) 0.043(10)
C209 0.092(8) 0.142(11) 0.097(8) -0.042(8) 0.000(7) 0.051(8)
C210 0.092(8) 0.176(13) 0.116(9) -0.077(9) -0.005(7) 0.065(9)
C211_3 0.158(13) 0.071(6) 0.084(7) 0.004(6) 0.043(8) 0.003(8)
C212_3 0.159(12) 0.071(5) 0.092(7) 0.002(5) 0.041(8) 0.002(7)
C213_3 0.159(12) 0.077(5) 0.092(8) 0.000(6) 0.043(7) 0.001(7)
N203_3 0.158(12) 0.081(6) 0.092(8) -0.002(6) 0.043(7) -0.007(7)
C214_3 0.157(12) 0.079(7) 0.087(8) 0.002(6) 0.041(7) -0.004(7)
C215_3 0.158(12) 0.077(7) 0.086(7) 0.002(6) 0.038(8) 0.001(8)
C221_3 0.176(16) 0.086(11) 0.126(14) -0.028(11) 0.050(12) -0.033(11)
C211_4 0.156(13) 0.070(7) 0.085(8) 0.005(6) 0.044(8) 0.002(8)
C212_4 0.156(13) 0.070(7) 0.093(8) -0.001(7) 0.044(9) 0.005(9)
C213_4 0.159(12) 0.076(6) 0.096(8) -0.001(7) 0.044(8) 0.002(8)
N203_4 0.160(12) 0.077(5) 0.094(8) 0.001(6) 0.044(7) 0.001(7)
C214_4 0.158(12) 0.076(6) 0.090(7) 0.001(6) 0.042(7) 0.000(7)
C215_4 0.157(12) 0.073(7) 0.087(7) 0.002(6) 0.042(8) 0.000(8)
C221_4 0.178(17) 0.079(12) 0.115(15) -0.014(12) 0.060(13) -0.026(13)

loop_
_atom_type_symbol
_atom_type_description
_atom_type_scat_dispersion_real
_atom_type_scat_dispersion_imag
_atom_type_scat_source
C C -0.0020 0.0020 'WCROMER Program in WinGX L.Kissel & R.H.Pratt Acta Cryst A46 170 1990'
H H 0.0000 0.0000 'WCROMER Program in WinGX L.Kissel & R.H.Pratt Acta Cryst A46 170 1990'
N N -0.0031 0.0040 'WCROMER Program in WinGX L.Kissel & R.H.Pratt Acta Cryst A46 170 1990'
O O -0.0041 0.0074 'WCROMER Program in WinGX L.Kissel & R.H.Pratt Acta Cryst A46 170 1990'
S S 0.1206 0.1480 'WCROMER Program in WinGX L.Kissel & R.H.Pratt Acta Cryst A46 170 1990'
Zn Zn 0.1940 1.6718 'WCROMER Program in WinGX L.Kissel & R.H.Pratt Acta Cryst A46 170 1990'
Sn Sn -0.8299 1.6690 'WCROMER Program in WinGX L.Kissel & R.H.Pratt Acta Cryst A46 170 1990'

loop_
_geom_angle_atom_site_label_1
_geom_angle_atom_site_label_2
_geom_angle_atom_site_label_3
_geom_angle
_geom_angle_site_symmetry_1
_geom_angle_site_symmetry_3
O1 Sn1 O1 179.998(1) . 2_775
O1 Sn1 N1 87.4(2) . .
O1 Sn1 N1 92.6(2) 2_775 .
O1 Sn1 N1 92.6(2) . 2_775
O1 Sn1 N1 87.4(2) 2_775 2_775
N1 Sn1 N1 179.998(1) . 2_775
O1 Sn1 N2 90.4(2) . .
O1 Sn1 N2 89.6(2) 2_775 .
N1 Sn1 N2 90.9(2) . .
N1 Sn1 N2 89.1(2) 2_775 .
O1 Sn1 N2 89.6(2) . 2_775
O1 Sn1 N2 90.4(2) 2_775 2_775
N1 Sn1 N2 89.1(2) . 2_775
N1 Sn1 N2 90.9(2) 2_775 2_775
N2 Sn1 N2 180.00(11) . 2_775
C1 N1 C4 108.2(6) . .
C1 N1 Sn1 126.6(4) . .
C4 N1 Sn1 124.1(4) . .
C9 N2 C6 108.6(5) . .
C9 N2 Sn1 126.3(4) . .
C6 N2 Sn1 125.0(5) . .
C19 N4 C18 122.1(7) . .
C19 N4 C22 119.9(7) . .
C18 N4 C22 118.0(8) . .
N1 C1 C10 125.0(6) . 2_775
N1 C1 C2 108.5(6) . .
C10 C1 C2 126.5(6) 2_775 .
C3 C2 C1 109.1(7) . .
C3 C2 H2A 125.4 . .
C1 C2 H2A 125.4 . .
C2 C3 C4 106.9(6) . .
C2 C3 H3A 126.5 . .
C4 C3 H3A 126.5 . .
C5 C4 N1 125.5(6) . .
C5 C4 C3 127.2(6) . .
N1 C4 C3 107.1(6) . .
C6 C5 C4 129.0(6) . .
C6 C5 C11_7 115.5(8) . .
C4 C5 C11_7 115.1(9) . .
C6 C5 C11_8 117.1(15) . .
C4 C5 C11_8 113.1(14) . .
C11_7 C5 C11_8 17.7(8) . .
N2 C6 C5 125.1(6) . .
N2 C6 C7 107.4(6) . .
C5 C6 C7 127.4(6) . .
C8 C7 C6 108.6(6) . .
C8 C7 H7A 125.7 . .
C6 C7 H7A 125.7 . .
C7 C8 C9 108.3(6) . .
C7 C8 H8A 125.9 . .
C9 C8 H8A 125.9 . .
N2 C9 C10 125.3(6) . .
N2 C9 C8 107.1(6) . .
C10 C9 C8 127.6(6) . .
C9 C10 C1 127.0(6) . 2_775
C9 C10 C16 115.2(6) . .
C1 C10 C16 117.6(6) 2_775 .
C15_7 C11_7 C12_7 118.4(10) . .
C15_7 C11_7 C5 119.1(8) . .
C12_7 C11_7 C5 122.4(8) . .
C13_7 C12_7 C11_7 120.7(10) . .
C13_7 C12_7 H12A_7 119.7 . .
C11_7 C12_7 H12A_7 119.7 . .
N3_7 C13_7 C12_7 117.1(11) . .
N3_7 C13_7 H13A_7 121.4 . .
C12_7 C13_7 H13A_7 121.4 . .
C14_7 N3_7 C13_7 125.9(11) . .
C14_7 N3_7 C21_7 118.2(11) . .
C13_7 N3_7 C21_7 115.9(10) . .
N3_7 C14_7 C15_7 116.5(13) . .
N3_7 C14_7 H14A_7 121.7 . .
C15_7 C14_7 H14A_7 121.7 . .
C11_7 C15_7 C14_7 121.1(11) . .
C11_7 C15_7 H15A_7 119.4 . .
C14_7 C15_7 H15A_7 119.4 . .
C12_8 C11_8 C15_8 123.2(16) . .
C12_8 C11_8 C5 112.5(14) . .
C15_8 C11_8 C5 124.3(15) . .
C11_8 C12_8 C13_8 119.2(14) . .
C11_8 C12_8 H12I_8 120.4 . .
C13_8 C12_8 H12I_8 120.4 . .
N3_8 C13_8 C12_8 114.9(14) . .
N3_8 C13_8 H13B_8 122.5 . .
C12_8 C13_8 H13B_8 122.5 . .
C13_8 N3_8 C14_8 129.8(16) . .
C13_8 N3_8 C21_8 117.4(12) . .
C14_8 N3_8 C21_8 112.6(15) . .
C15_8 C14_8 N3_8 112.6(18) . .
C15_8 C14_8 H14B_8 123.7 . .
N3_8 C14_8 H14B_8 123.7 . .
C11_8 C15_8 C14_8 120.0(15) . .
C11_8 C15_8 H15B_8 120.0 . .
C14_8 C15_8 H15B_8 120.0 . .
N3_8 C21_8 H21H_8 109.5 . .
N3_8 C21_8 H21I_8 109.5 . .
H21H_8 C21_8 H21I_8 109.5 . .
N3_8 C21_8 H21J_8 109.5 . .
H21H_8 C21_8 H21J_8 109.5 . .
H21I_8 C21_8 H21J_8 109.5 . .
C20 C16 C17 116.6(7) . .
C20 C16 C10 124.3(6) . .
C17 C16 C10 119.1(6) . .
C18 C17 C16 121.3(7) . .
C18 C17 H17A 119.4 . .
C16 C17 H17A 119.4 . .
N4 C18 C17 119.0(7) . .
N4 C18 H18A 120.5 . .
C17 C18 H18A 120.5 . .
N4 C19 C20 120.1(7) . .
N4 C19 H19A 119.9 . .
C20 C19 H19A 119.9 . .
C16 C20 C19 120.9(7) . .
C16 C20 H20A 119.6 . .
C19 C20 H20A 119.6 . .
N4 C22 H22A 109.5 . .
N4 C22 H22B 109.5 . .
H22A C22 H22B 109.5 . .
N4 C22 H22C 109.5 . .
H22A C22 H22C 109.5 . .
H22B C22 H22C 109.5 . .
N303 Zn1 N304 89.5(2) . .
N303 Zn1 N301 171.7(2) . .
N304 Zn1 N301 90.0(2) . .
N303 Zn1 N302 90.1(2) . .
N304 Zn1 N302 166.4(2) . .
N301 Zn1 N302 88.4(2) . .
N303 Zn1 O301 90.7(2) . .
N304 Zn1 O301 94.8(2) . .
N301 Zn1 O301 97.6(2) . .
N302 Zn1 O301 98.8(2) . .
O304 S301 O302 119.0(6) . .
O304 S301 O303 110.6(7) . .
O302 S301 O303 106.4(5) . .
O304 S301 C324 108.3(4) . .
O302 S301 C324 107.8(4) . .
O303 S301 C324 103.8(4) . .
O307 S302 O306 115.0(6) . .
O307 S302 O305 112.6(6) . .
O306 S302 O305 112.7(6) . .
O307 S302 C330 107.3(9) . .
O306 S302 C330 105.8(7) . .
O305 S302 C330 102.1(10) . .
O306 S302 O305 113.7(8) . .
O306 S302 O307 113.8(8) . .
O305 S302 O307 113.1(8) . .
O306 S302 C330 118.9(19) . .
O305 S302 C330 89.0(19) . .
O307 S302 C330 106(2) . .
O309 S303 O308 116.6(6) . .
O309 S303 O310 112.8(6) . .
O308 S303 O310 106.8(6) . .
O309 S303 C336 106.4(4) . .
O308 S303 C336 108.3(5) . .
O310 S303 C336 105.3(4) . .
O312 S304 O311 117.0(7) . .
O312 S304 O313 112.2(8) . .
O311 S304 O313 108.0(7) . .
O312 S304 C342 106.0(4) . .
O311 S304 C342 107.7(5) . .
O313 S304 C342 105.2(5) . .
Zn1 O301 H301 135(5) . .
Zn1 O301 H302 115(5) . .
H301 O301 H302 106(3) . .
C304 N301 C301 107.1(5) . .
C304 N301 Zn1 123.9(4) . .
C301 N301 Zn1 127.4(4) . .
C319 N302 C316 106.7(6) . .
C319 N302 Zn1 127.9(5) . .
C316 N302 Zn1 125.4(4) . .
C311 N303 C314 107.3(6) . .
C311 N303 Zn1 125.5(5) . .
C314 N303 Zn1 124.4(5) . .
C306 N304 C309 106.8(6) . .
C306 N304 Zn1 126.4(5) . .
C309 N304 Zn1 126.8(5) . .
N301 C301 C320 125.3(6) . .
N301 C301 C303 108.7(6) . .
C320 C301 C303 126.0(7) . .
C303 C302 C304 106.9(6) . .
C303 C302 H30A 126.5 . .
C304 C302 H30A 126.5 . .
C302 C303 C301 108.0(7) . .
C302 C303 H30B 126.0 . .
C301 C303 H30B 126.0 . .
N301 C304 C305 126.0(6) . .
N301 C304 C302 109.3(6) . .
C305 C304 C302 124.4(6) . .
C304 C305 C306 125.1(6) . .
C304 C305 C321 117.0(6) . .
C306 C305 C321 117.9(6) . .
N304 C306 C305 124.6(6) . .
N304 C306 C307 109.3(6) . .
C305 C306 C307 126.0(7) . .
C308 C307 C306 107.4(7) . .
C308 C307 H30C 126.3 . .
C306 C307 H30C 126.3 . .
C307 C308 C309 108.2(7) . .
C307 C308 H30D 125.9 . .
C309 C308 H30D 125.9 . .
N304 C309 C310 124.4(7) . .
N304 C309 C308 108.2(7) . .
C310 C309 C308 127.2(7) . .
C309 C310 C311 125.3(7) . .
C309 C310 C327 117.8(7) . .
C311 C310 C327 116.7(7) . .
N303 C311 C310 125.0(7) . .
N303 C311 C312 109.5(7) . .
C310 C311 C312 125.4(7) . .
C313 C312 C311 107.1(7) . .
C313 C312 H31A 126.4 . .
C311 C312 H31A 126.4 . .
C312 C313 C314 106.6(7) . .
C312 C313 H31B 126.7 . .
C314 C313 H31B 126.7 . .
N303 C314 C315 126.2(6) . .
N303 C314 C313 109.4(7) . .
C315 C314 C313 124.4(7) . .
C316 C315 C314 125.4(6) . .
C316 C315 C333 118.7(7) . .
C314 C315 C333 115.9(6) . .
N302 C316 C315 125.4(6) . .
N302 C316 C317 109.2(6) . .
C315 C316 C317 125.2(7) . .
C318 C317 C316 107.6(7) . .
C318 C317 H31C 126.2 . .
C316 C317 H31C 126.2 . .
C317 C318 C319 107.2(7) . .
C317 C318 H31D 126.4 . .
C319 C318 H31D 126.4 . .
N302 C319 C320 124.6(7) . .
N302 C319 C318 109.2(6) . .
C320 C319 C318 126.1(7) . .
C301 C320 C319 125.2(6) . .
C301 C320 C339 116.5(6) . .
C319 C320 C339 118.3(6) . .
C326 C321 C322 117.2(7) . .
C326 C321 C305 121.6(6) . .
C322 C321 C305 121.2(7) . .
C323 C322 C321 122.3(7) . .
C323 C322 H32A 118.9 . .
C321 C322 H32A 118.9 . .
C322 C323 C324 119.9(7) . .
C322 C323 H32B 120.1 . .
C324 C323 H32B 120.1 . .
C323 C324 C325 119.9(7) . .
C323 C324 S301 120.2(6) . .
C325 C324 S301 119.9(7) . .
C326 C325 C324 119.0(8) . .
C326 C325 H32C 120.5 . .
C324 C325 H32C 120.5 . .
C321 C326 C325 121.7(8) . .
C321 C326 H32D 119.1 . .
C325 C326 H32D 119.1 . .
C332 C327 C328 118.0(8) . .
C332 C327 C310 123.7(8) . .
C328 C327 C310 118.0(8) . .
C329 C328 C327 120.0(12) . .
C329 C328 H32E 120.0 . .
C327 C328 H32E 120.0 . .
C328 C329 C330 118.7(12) . .
C328 C329 H32F 120.7 . .
C330 C329 H32F 120.7 . .
C331 C330 C329 119.5(11) . .
C331 C330 S302 121.0(13) . .
C329 C330 S302 119.5(13) . .
C331 C330 S302 139.9(14) . .
C329 C330 S302 100.6(13) . .
S302 C330 S302 19.0(7) . .
C330 C331 C332 121.3(12) . .
C330 C331 H33A 119.3 . .
C332 C331 H33A 119.3 . .
C327 C332 C331 122.5(10) . .
C327 C332 H33B 118.8 . .
C331 C332 H33B 118.8 . .
C338 C333 C334 119.1(7) . .
C338 C333 C315 120.1(7) . .
C334 C333 C315 120.8(7) . .
C333 C334 C335 121.6(8) . .
C333 C334 H33C 119.2 . .
C335 C334 H33C 119.2 . .
C334 C335 C336 119.2(7) . .
C334 C335 H33D 120.4 . .
C336 C335 H33D 120.4 . .
C337 C336 C335 119.5(7) . .
C337 C336 S303 121.3(7) . .
C335 C336 S303 119.2(6) . .
C336 C337 C338 119.7(8) . .
C336 C337 H33E 120.2 . .
C338 C337 H33E 120.2 . .
C333 C338 C337 121.0(7) . .
C333 C338 H33F 119.5 . .
C337 C338 H33F 119.5 . .
C340 C339 C344 117.4(7) . .
C340 C339 C320 122.9(7) . .
C344 C339 C320 119.6(7) . .
C339 C340 C341 120.5(8) . .
C339 C340 H34A 119.7 . .
C341 C340 H34A 119.7 . .
C342 C341 C340 120.7(8) . .
C342 C341 H34B 119.7 . .
C340 C341 H34B 119.7 . .
C341 C342 C343 119.0(8) . .
C341 C342 S304 121.6(7) . .
C343 C342 S304 119.3(7) . .
C344 C343 C342 119.7(8) . .
C344 C343 H34C 120.2 . .
C342 C343 H34C 120.2 . .
C343 C344 C339 122.5(8) . .
C343 C344 H34D 118.7 . .
C339 C344 H34D 118.7 . .
O101 Sn2 O101 179.999(1) 2_666 .
O101 Sn2 N102 90.0(3) 2_666 .
O101 Sn2 N102 90.0(3) . .
O101 Sn2 N102 90.0(3) 2_666 2_666
O101 Sn2 N102 90.0(3) . 2_666
N102 Sn2 N102 179.999(1) . 2_666
O101 Sn2 N101 89.3(3) 2_666 .
O101 Sn2 N101 90.7(3) . .
N102 Sn2 N101 90.0(2) . .
N102 Sn2 N101 90.0(2) 2_666 .
O101 Sn2 N101 90.7(3) 2_666 2_666
O101 Sn2 N101 89.3(3) . 2_666
N102 Sn2 N101 90.0(2) . 2_666
N102 Sn2 N101 90.0(2) 2_666 2_666
N101 Sn2 N101 179.998(1) . 2_666
C101 N101 C104 107.8(6) . .
C101 N101 Sn2 126.2(5) . .
C104 N101 Sn2 126.0(5) . .
C106 N102 C109 108.3(6) . .
C106 N102 Sn2 125.8(5) . .
C109 N102 Sn2 125.2(5) . .
C113 N103 C114 121.3(9) . .
C113 N103 C121 122.2(12) . .
C114 N103 C121 116.4(12) . .
C118 N104 C119 121.0(7) . .
C118 N104 C122 120.2(9) . .
C119 N104 C122 118.8(9) . .
N101 C101 C110 125.1(7) . 2_666
N101 C101 C102 108.1(7) . .
C110 C101 C102 126.9(7) 2_666 .
C103 C102 C101 107.8(7) . .
C103 C102 H10B 126.1 . .
C101 C102 H10B 126.1 . .
C102 C103 C104 107.5(7) . .
C102 C103 H10C 126.2 . .
C104 C103 H10C 126.2 . .
N101 C104 C105 124.4(7) . .
N101 C104 C103 108.9(7) . .
C105 C104 C103 126.8(7) . .
C106 C105 C104 128.1(7) . .
C106 C105 C111 117.2(7) . .
C104 C105 C111 114.7(7) . .
N102 C106 C105 125.3(7) . .
N102 C106 C107 107.9(6) . .
C105 C106 C107 126.8(7) . .
C108 C107 C106 107.2(7) . .
C108 C107 H10D 126.4 . .
C106 C107 H10D 126.4 . .
C107 C108 C109 109.4(7) . .
C107 C108 H10E 125.3 . .
C109 C108 H10E 125.3 . .
N102 C109 C110 124.8(7) . .
N102 C109 C108 107.3(6) . .
C110 C109 C108 127.9(7) . .
C109 C110 C101 128.4(7) . 2_666
C109 C110 C116 115.7(7) . .
C101 C110 C116 115.8(6) 2_666 .
C115 C111 C112 116.6(8) . .
C115 C111 C105 121.4(8) . .
C112 C111 C105 121.8(9) . .
C113 C112 C111 120.8(10) . .
C113 C112 H11B 119.6 . .
C111 C112 H11B 119.6 . .
N103 C113 C112 121.8(11) . .
N103 C113 H11C 119.1 . .
C112 C113 H11C 119.1 . .
N103 C114 C115 119.7(11) . .
N103 C114 H11D 120.2 . .
C115 C114 H11D 120.2 . .
C111 C115 C114 119.7(11) . .
C111 C115 H11E 120.1 . .
C114 C115 H11E 120.1 . .
C120 C116 C117 117.3(8) . .
C120 C116 C110 122.6(9) . .
C117 C116 C110 120.1(8) . .
C118 C117 C116 120.6(9) . .
C118 C117 H11F 119.7 . .
C116 C117 H11F 119.7 . .
N104 C118 C117 120.3(9) . .
N104 C118 H11G 119.9 . .
C117 C118 H11G 119.9 . .
N104 C119 C120 121.7(9) . .
N104 C119 H11H 119.1 . .
C120 C119 H11H 119.1 . .
C116 C120 C119 119.0(9) . .
C116 C120 H12B 120.5 . .
C119 C120 H12B 120.5 . .
N103 C121 H12C 109.5 . .
N103 C121 H12D 109.5 . .
H12C C121 H12D 109.5 . .
N103 C121 H12E 109.5 . .
H12C C121 H12E 109.5 . .
H12D C121 H12E 109.5 . .
N104 C122 H12F 109.5 . .
N104 C122 H12G 109.5 . .
H12F C122 H12G 109.5 . .
N104 C122 H12H 109.5 . .
H12F C122 H12H 109.5 . .
H12G C122 H12H 109.5 . .
Zn2 Zn2 N401 84.6(11) 2_875 2_875
Zn2 Zn2 N402 82.2(11) 2_875 .
N401 Zn2 N402 89.5(3) 2_875 .
Zn2 Zn2 N402 80.7(11) 2_875 2_875
N401 Zn2 N402 88.9(3) 2_875 2_875
N402 Zn2 N402 162.94(15) . 2_875
Zn2 Zn2 N401 78.4(10) 2_875 .
N401 Zn2 N401 162.99(15) 2_875 .
N402 Zn2 N401 88.2(3) . .
N402 Zn2 N401 88.4(3) 2_875 .
Zn2 Zn2 O401 177.3(13) 2_875 .
N401 Zn2 O401 95.1(4) 2_875 .
N402 Zn2 O401 95.1(4) . .
N402 Zn2 O401 102.0(4) 2_875 .
N401 Zn2 O401 101.9(4) . .
O403 S401 O404 139.1(8) . .
O403 S401 O402 79.9(7) . .
O404 S401 O402 113.3(6) . .
O403 S401 O404 112.2(5) . .
O404 S401 O404 33.7(6) . .
O402 S401 O404 139.5(8) . .
O403 S401 O403 33.6(7) . .
O404 S401 O403 113.2(6) . .
O402 S401 O403 112.1(6) . .
O404 S401 O403 81.1(7) . .
O403 S401 O402 113.3(5) . .
O404 S401 O402 80.2(7) . .
O402 S401 O402 35.3(7) . .
O404 S401 O402 111.9(5) . .
O403 S401 O402 141.0(9) . .
O403 S401 C414 106.8(5) . .
O404 S401 C414 105.5(8) . .
O402 S401 C414 107.3(9) . .
O404 S401 C414 105.5(4) . .
O403 S401 C414 104.7(10) . .
O402 S401 C414 106.4(5) . .
O406 S402 O405 117.1(7) . .
O406 S402 O407 112.7(6) . .
O405 S402 O407 108.0(6) . .
O406 S402 C420 105.8(4) . .
O405 S402 C420 105.8(4) . .
O407 S402 C420 106.9(4) . .
C401 N401 C404 106.8(5) . .
C401 N401 Zn2 125.3(5) . 2_875
C404 N401 Zn2 126.7(4) . 2_875
C401 N401 Zn2 125.9(4) . .
C404 N401 Zn2 126.7(4) . .
Zn2 N401 Zn2 17.01(15) 2_875 .
C409 N402 C406 106.2(5) . .
C409 N402 Zn2 126.2(4) . .
C406 N402 Zn2 126.8(4) . .
C409 N402 Zn2 126.6(5) . 2_875
C406 N402 Zn2 126.1(4) . 2_875
Zn2 N402 Zn2 17.06(15) . 2_875
N401 C401 C410 126.1(6) . 2_875
N401 C401 C402 109.0(5) . .
C410 C401 C402 124.9(6) 2_875 .
C403 C402 C401 107.2(6) . .
C403 C402 H40B 126.4 . .
C401 C402 H40B 126.4 . .
C402 C403 C404 107.6(6) . .
C402 C403 H40C 126.2 . .
C404 C403 H40C 126.2 . .
N401 C404 C405 125.3(6) . .
N401 C404 C403 109.3(5) . .
C405 C404 C403 125.3(6) . .
C404 C405 C406 125.7(6) . .
C404 C405 C411 117.9(6) . .
C406 C405 C411 116.4(6) . .
N402 C406 C405 125.1(6) . .
N402 C406 C407 108.9(5) . .
C405 C406 C407 125.8(6) . .
C408 C407 C406 107.5(6) . .
C408 C407 H40D 126.2 . .
C406 C407 H40D 126.2 . .
C407 C408 C409 107.1(6) . .
C407 C408 H40E 126.5 . .
C409 C408 H40E 126.5 . .
N402 C409 C410 125.0(6) . .
N402 C409 C408 110.3(6) . .
C410 C409 C408 124.6(6) . .
C401 C410 C409 125.7(6) 2_875 .
C401 C410 C417 118.3(5) 2_875 .
C409 C410 C417 116.1(5) . .
C412 C411 C416 119.2(6) . .
C412 C411 C405 120.3(7) . .
C416 C411 C405 120.5(7) . .
C411 C412 C413 120.1(8) . .
C411 C412 H41B 120.0 . .
C413 C412 H41B 120.0 . .
C414 C413 C412 120.4(7) . .
C414 C413 H41C 119.8 . .
C412 C413 H41C 119.8 . .
C413 C414 C415 121.1(7) . .
C413 C414 S401 119.5(6) . .
C415 C414 S401 119.3(7) . .
C414 C415 C416 119.5(8) . .
C414 C415 H41D 120.3 . .
C416 C415 H41D 120.3 . .
C415 C416 C411 119.6(8) . .
C415 C416 H41E 120.2 . .
C411 C416 H41E 120.2 . .
C422 C417 C418 117.8(6) . .
C422 C417 C410 120.3(6) . .
C418 C417 C410 121.9(7) . .
C417 C418 C419 120.6(7) . .
C417 C418 H41F 119.7 . .
C419 C418 H41F 119.7 . .
C420 C419 C418 120.6(7) . .
C420 C419 H41G 119.7 . .
C418 C419 H41G 119.7 . .
C419 C420 C421 119.3(7) . .
C419 C420 S402 121.3(6) . .
C421 C420 S402 119.4(6) . .
C420 C421 C422 120.0(9) . .
C420 C421 H42A 120.0 . .
C422 C421 H42A 120.0 . .
C417 C422 C421 121.7(8) . .
C417 C422 H42B 119.2 . .
C421 C422 H42B 119.2 . .
O201 Sn3 O201 179.997(2) . 2_776
O201 Sn3 N202 92.1(4) . 2_776
O201 Sn3 N202 87.9(3) 2_776 2_776
O201 Sn3 N202 87.9(3) . .
O201 Sn3 N202 92.1(4) 2_776 .
N202 Sn3 N202 179.997(3) 2_776 .
O201 Sn3 N201 91.2(3) . 2_776
O201 Sn3 N201 88.8(3) 2_776 2_776
N202 Sn3 N201 89.5(4) 2_776 2_776
N202 Sn3 N201 90.5(4) . 2_776
O201 Sn3 N201 88.8(3) . .
O201 Sn3 N201 91.2(3) 2_776 .
N202 Sn3 N201 90.5(4) 2_776 .
N202 Sn3 N201 89.5(4) . .
N201 Sn3 N201 179.999(3) 2_776 .
C201 N201 C204 108.3(9) . .
C201 N201 Sn3 124.6(7) . .
C204 N201 Sn3 127.1(8) . .
C209 N202 C206 107.2(11) . .
C209 N202 Sn3 126.4(8) . .
C206 N202 Sn3 125.9(8) . .
N201 C201 C210 125.6(9) . 2_776
N201 C201 C202 107.8(12) . .
C210 C201 C202 126.6(13) 2_776 .
C203 C202 C201 106.5(13) . .
C203 C202 H20C 126.7 . .
C201 C202 H20C 126.7 . .
C202 C203 C204 109.7(12) . .
C202 C203 H20D 125.1 . .
C204 C203 H20D 125.1 . .
N201 C204 C205 124.3(10) . .
N201 C204 C203 107.6(12) . .
C205 C204 C203 128.0(11) . .
C211_4 C205 C206 121(3) . .
C211_4 C205 C204 110(3) . .
C206 C205 C204 128.3(11) . .
C211_4 C205 C211_3 12(4) . .
C206 C205 C211_3 110.2(19) . .
C204 C205 C211_3 121.4(17) . .
C205 C206 N202 124.6(13) . .
C205 C206 C207 128.7(12) . .
N202 C206 C207 106.7(11) . .
C208 C207 C206 109.4(13) . .
C208 C207 H20E 125.3 . .
C206 C207 H20E 125.3 . .
C207 C208 C209 107.0(13) . .
C207 C208 H20F 126.5 . .
C209 C208 H20F 126.5 . .
C210 C209 N202 124.3(13) . .
C210 C209 C208 125.9(12) . .
N202 C209 C208 109.7(10) . .
C209 C210 C201 128.1(11) . 2_776
C209 C210 C216_5 125.4(10) . .
C201 C210 C216_5 105.6(9) 2_776 .
C209 C210 C216_6 117.9(12) . .
C201 C210 C216_6 114.0(10) 2_776 .
C216_5 C210 C216_6 11.1(15) . .
C209 C210 C216_1 112.3(11) . .
C201 C210 C216_1 119.0(8) 2_776 .
C216_5 C210 C216_1 22.7(16) . .
C216_6 C210 C216_1 12.0(18) . .
C209 C210 C216_2 111.6(12) . .
C201 C210 C216_2 118.2(12) 2_776 .
C216_5 C210 C216_2 29.0(16) . .
C216_6 C210 C216_2 19.0(14) . .
C216_1 C210 C216_2 7(2) . .
C212_3 C211_3 C215_3 123(3) . .
C212_3 C211_3 C205 122(3) . .
C215_3 C211_3 C205 115(3) . .
C211_3 C212_3 C213_3 124(3) . .
C211_3 C212_3 H21D_3 117.8 . .
C213_3 C212_3 H21D_3 117.8 . .
C212_3 C213_3 N203_3 112(3) . .
C212_3 C213_3 H21E_3 123.9 . .
N203_3 C213_3 H21E_3 123.9 . .
C214_3 N203_3 C213_3 126.4(19) . .
C214_3 N203_3 C221_3 120(2) . .
C213_3 N203_3 C221_3 113.4(18) . .
N203_3 C214_3 C215_3 120(2) . .
N203_3 C214_3 H21F_3 120.2 . .
C215_3 C214_3 H21F_3 120.2 . .
C211_3 C215_3 C214_3 114(3) . .
C211_3 C215_3 H21G_3 122.8 . .
C214_3 C215_3 H21G_3 122.8 . .
C205 C211_4 C215_4 124(5) . .
C205 C211_4 C212_4 119(4) . .
C215_4 C211_4 C212_4 116(3) . .
C213_4 C212_4 C211_4 119(4) . .
C213_4 C212_4 H21N_4 120.4 . .
C211_4 C212_4 H21N_4 120.4 . .
C212_4 C213_4 N203_4 115(3) . .
C212_4 C213_4 H21O_4 122.5 . .
N203_4 C213_4 H21O_4 122.5 . .
C214_4 N203_4 C213_4 126(2) . .
C214_4 N203_4 C221_4 123(3) . .
C213_4 N203_4 C221_4 111(2) . .
C215_4 C214_4 N203_4 121(4) . .
C215_4 C214_4 H21P_4 119.7 . .
N203_4 C214_4 H21P_4 119.7 . .
C214_4 C215_4 C211_4 123(4) . .
C214_4 C215_4 H21Q_4 118.6 . .
C211_4 C215_4 H21Q_4 118.6 . .
N203_4 C221_4 H22H_4 109.5 . .
N203_4 C221_4 H22I_4 109.5 . .
H22H_4 C221_4 H22I_4 109.5 . .
N203_4 C221_4 H22J_4 109.5 . .
H22H_4 C221_4 H22J_4 109.5 . .
H22I_4 C221_4 H22J_4 109.5 . .
C217_1 C216_1 C220_1 121.1(18) . .
C217_1 C216_1 C210 126(2) . .
C220_1 C216_1 C210 113(2) . .
C216_1 C217_1 C218_1 119.4(14) . .
C216_1 C217_1 H21W_1 120.3 . .
C218_1 C217_1 H21W_1 120.3 . .
N204_1 C218_1 C217_1 116.2(15) . .
N204_1 C218_1 H21S_1 121.9 . .
C217_1 C218_1 H21S_1 121.9 . .
C218_1 N204_1 C219_1 127.8(17) . .
C218_1 N204_1 C222_1 115.8(12) . .
C219_1 N204_1 C222_1 116.4(12) . .
N204_1 C219_1 C220_1 116.2(15) . .
N204_1 C219_1 H21K_1 121.9 . .
C220_1 C219_1 H21K_1 121.9 . .
C216_1 C220_1 C219_1 119.3(15) . .
C216_1 C220_1 H22D_1 120.3 . .
C219_1 C220_1 H22D_1 120.3 . .
N204_1 C222_1 H22K_1 109.5 . .
N204_1 C222_1 H22O_1 109.5 . .
H22K_1 C222_1 H22O_1 109.5 . .
N204_1 C222_1 H22P_1 109.5 . .
H22K_1 C222_1 H22P_1 109.5 . .
H22O_1 C222_1 H22P_1 109.5 . .
C220_5 C216_5 C217_5 120.7(17) . .
C220_5 C216_5 C210 128(2) . .
C217_5 C216_5 C210 111(2) . .
C216_5 C217_5 C218_5 119.6(14) . .
C216_5 C217_5 H21X_5 120.2 . .
C218_5 C217_5 H21X_5 120.2 . .
N204_5 C218_5 C217_5 116.4(15) . .
N204_5 C218_5 H21T_5 121.8 . .
C217_5 C218_5 H21T_5 121.8 . .
C219_5 N204_5 C218_5 127.1(17) . .
C219_5 N204_5 C222_5 116.4(12) . .
C218_5 N204_5 C222_5 116.2(12) . .
N204_5 C219_5 C220_5 116.9(15) . .
N204_5 C219_5 H21L_5 121.6 . .
C220_5 C219_5 H21L_5 121.6 . .
C216_5 C220_5 C219_5 119.3(14) . .
C216_5 C220_5 H22E_5 120.3 . .
C219_5 C220_5 H22E_5 120.3 . .
N204_5 C222_5 H22Q_5 109.5 . .
N204_5 C222_5 H22R_5 109.5 . .
H22Q_5 C222_5 H22R_5 109.5 . .
N204_5 C222_5 H22S_5 109.5 . .
H22Q_5 C222_5 H22S_5 109.5 . .
H22R_5 C222_5 H22S_5 109.5 . .
C220_2 C216_2 C217_2 120.6(18) . .
C220_2 C216_2 C210 114(3) . .
C217_2 C216_2 C210 126(3) . .
C216_2 C217_2 C218_2 119.8(15) . .
C216_2 C217_2 H21Y_2 120.1 . .
C218_2 C217_2 H21Y_2 120.1 . .
N204_2 C218_2 C217_2 116.4(15) . .
N204_2 C218_2 H21U_2 121.8 . .
C217_2 C218_2 H21U_2 121.8 . .
C218_2 N204_2 C219_2 126.9(18) . .
C218_2 N204_2 C222_2 116.7(12) . .
C219_2 N204_2 C222_2 116.2(12) . .
N204_2 C219_2 C220_2 117.0(15) . .
N204_2 C219_2 H21M_2 121.5 . .
C220_2 C219_2 H21M_2 121.5 . .
C216_2 C220_2 C219_2 119.3(15) . .
C216_2 C220_2 H22F_2 120.4 . .
C219_2 C220_2 H22F_2 120.4 . .
N204_2 C222_2 H22T_2 109.5 . .
N204_2 C222_2 H22U_2 109.5 . .
H22T_2 C222_2 H22U_2 109.5 . .
N204_2 C222_2 H22V_2 109.5 . .
H22T_2 C222_2 H22V_2 109.5 . .
H22U_2 C222_2 H22V_2 109.5 . .
C220_6 C216_6 C217_6 120.4(17) . .
C220_6 C216_6 C210 120(2) . .
C217_6 C216_6 C210 119(2) . .
C216_6 C217_6 C218_6 119.8(14) . .
C216_6 C217_6 H21Z_6 120.1 . .
C218_6 C217_6 H21Z_6 120.1 . .
N204_6 C218_6 C217_6 116.5(15) . .
N204_6 C218_6 H21V_6 121.8 . .
C217_6 C218_6 H21V_6 121.8 . .
C218_6 N204_6 C219_6 127.0(17) . .
C218_6 N204_6 C222_6 116.5(12) . .
C219_6 N204_6 C222_6 115.8(12) . .
N204_6 C219_6 C220_6 116.7(15) . .
N204_6 C219_6 H21R_6 121.7 . .
C220_6 C219_6 H21R_6 121.7 . .
C216_6 C220_6 C219_6 119.6(14) . .
C216_6 C220_6 H22G_6 120.2 . .
C219_6 C220_6 H22G_6 120.2 . .
N204_6 C222_6 H22W_6 109.5 . .
N204_6 C222_6 H22X_6 109.5 . .
H22W_6 C222_6 H22X_6 109.5 . .
N204_6 C222_6 H22Y_6 109.5 . .
H22W_6 C222_6 H22Y_6 109.5 . .
H22X_6 C222_6 H22Y_6 109.5 . .
H1WA O1W H1WB 105(3) . .
H2WA O2W H2WB 110(3) . .

loop_
_geom_bond_atom_site_label_1
_geom_bond_atom_site_label_2
_geom_bond_distance
_geom_bond_site_symmetry_2
Sn1 O1 2.038(5) .
Sn1 O1 2.038(5) 2_775
Sn1 N1 2.088(5) .
Sn1 N1 2.088(5) 2_775
Sn1 N2 2.096(5) .
Sn1 N2 2.096(5) 2_775
N1 C1 1.369(8) .
N1 C4 1.396(8) .
N2 C9 1.368(9) .
N2 C6 1.379(9) .
N4 C19 1.315(10) .
N4 C18 1.347(10) .
N4 C22 1.507(11) .
C1 C10 1.410(9) 2_775
C1 C2 1.423(10) .
C2 C3 1.348(10) .
C2 H2A 0.9400 .
C3 C4 1.461(10) .
C3 H3A 0.9400 .
C4 C5 1.395(9) .
C5 C6 1.385(10) .
C5 C11_7 1.495(12) .
C5 C11_8 1.56(2) .
C6 C7 1.427(9) .
C7 C8 1.323(10) .
C7 H7A 0.9400 .
C8 C9 1.445(9) .
C8 H8A 0.9400 .
C9 C10 1.402(10) .
C10 C1 1.410(9) 2_775
C10 C16 1.472(10) .
C11_7 C15_7 1.381(9) .
C11_7 C12_7 1.387(10) .
C12_7 C13_7 1.385(11) .
C12_7 H12A_7 0.9400 .
C13_7 N3_7 1.347(13) .
C13_7 H13A_7 0.9400 .
N3_7 C14_7 1.331(17) .
N3_7 C21_7 1.549(12) .
C14_7 C15_7 1.399(11) .
C14_7 H14A_7 0.9400 .
C15_7 H15A_7 0.9400 .
C21_7 H21A_7 0.9700 .
C21_7 H21B_7 0.9700 .
C21_7 H21C_7 0.9700 .
C11_8 C12_8 1.387(11) .
C11_8 C15_8 1.389(11) .
C12_8 C13_8 1.396(12) .
C12_8 H12I_8 0.9400 .
C13_8 N3_8 1.344(14) .
C13_8 H13B_8 0.9400 .
N3_8 C14_8 1.42(3) .
N3_8 C21_8 1.553(14) .
C14_8 C15_8 1.397(12) .
C14_8 H14B_8 0.9400 .
C15_8 H15B_8 0.9400 .
C21_8 H21H_8 0.9700 .
C21_8 H21I_8 0.9700 .
C21_8 H21J_8 0.9700 .
C16 C20 1.380(10) .
C16 C17 1.392(10) .
C17 C18 1.377(11) .
C17 H17A 0.9400 .
C18 H18A 0.9400 .
C19 C20 1.384(11) .
C19 H19A 0.9400 .
C20 H20A 0.9400 .
C22 H22A 0.9700 .
C22 H22B 0.9700 .
C22 H22C 0.9700 .
Zn1 N303 2.036(5) .
Zn1 N304 2.041(6) .
Zn1 N301 2.045(5) .
Zn1 N302 2.062(6) .
Zn1 O301 2.176(5) .
S301 O304 1.352(8) .
S301 O302 1.407(8) .
S301 O303 1.473(8) .
S301 C324 1.748(8) .
S302 O307 1.421(7) .
S302 O306 1.424(7) .
S302 O305 1.450(7) .
S302 C330 1.755(12) .
S302 O306 1.426(8) .
S302 O305 1.434(8) .
S302 O307 1.435(8) .
S302 C330 1.86(3) .
S303 O309 1.398(8) .
S303 O308 1.399(7) .
S303 O310 1.454(9) .
S303 C336 1.765(8) .
S304 O312 1.384(8) .
S304 O311 1.405(9) .
S304 O313 1.409(10) .
S304 C342 1.755(8) .
O301 H301 0.854(10) .
O301 H302 0.859(10) .
N301 C304 1.366(9) .
N301 C301 1.378(9) .
N302 C319 1.372(9) .
N302 C316 1.373(9) .
N303 C311 1.339(9) .
N303 C314 1.350(9) .
N304 C306 1.365(9) .
N304 C309 1.370(9) .
C301 C320 1.384(10) .
C301 C303 1.435(10) .
C302 C303 1.342(10) .
C302 C304 1.444(9) .
C302 H30A 0.9400 .
C303 H30B 0.9400 .
C304 C305 1.397(10) .
C305 C306 1.407(10) .
C305 C321 1.480(10) .
C306 C307 1.457(10) .
C307 C308 1.302(11) .
C307 H30C 0.9400 .
C308 C309 1.465(11) .
C308 H30D 0.9400 .
C309 C310 1.389(11) .
C310 C311 1.418(11) .
C310 C327 1.513(11) .
C311 C312 1.449(10) .
C312 C313 1.326(11) .
C312 H31A 0.9400 .
C313 C314 1.451(10) .
C313 H31B 0.9400 .
C314 C315 1.415(10) .
C315 C316 1.378(10) .
C315 C333 1.506(10) .
C316 C317 1.439(11) .
C317 C318 1.339(11) .
C317 H31C 0.9400 .
C318 C319 1.443(11) .
C318 H31D 0.9400 .
C319 C320 1.419(10) .
C320 C339 1.491(10) .
C321 C326 1.390(11) .
C321 C322 1.393(10) .
C322 C323 1.369(10) .
C322 H32A 0.9400 .
C323 C324 1.380(11) .
C323 H32B 0.9400 .
C324 C325 1.397(11) .
C325 C326 1.392(12) .
C325 H32C 0.9400 .
C326 H32D 0.9400 .
C327 C332 1.339(11) .
C327 C328 1.425(13) .
C328 C329 1.369(15) .
C328 H32E 0.9400 .
C329 C330 1.433(19) .
C329 H32F 0.9400 .
C330 C331 1.320(17) .
C331 C332 1.363(13) .
C331 H33A 0.9400 .
C332 H33B 0.9400 .
C333 C338 1.358(11) .
C333 C334 1.361(10) .
C334 C335 1.374(12) .
C334 H33C 0.9400 .
C335 C336 1.398(12) .
C335 H33D 0.9400 .
C336 C337 1.361(11) .
C337 C338 1.398(11) .
C337 H33E 0.9400 .
C338 H33F 0.9400 .
C339 C340 1.380(10) .
C339 C344 1.392(11) .
C340 C341 1.412(11) .
C340 H34A 0.9400 .
C341 C342 1.368(12) .
C341 H34B 0.9400 .
C342 C343 1.393(12) .
C343 C344 1.373(11) .
C343 H34C 0.9400 .
C344 H34D 0.9400 .
Sn2 O101 2.026(7) 2_666
Sn2 O101 2.026(7) .
Sn2 N102 2.092(6) .
Sn2 N102 2.092(6) 2_666
Sn2 N101 2.097(6) .
Sn2 N101 2.097(6) 2_666
N101 C101 1.355(9) .
N101 C104 1.379(10) .
N102 C106 1.370(9) .
N102 C109 1.391(9) .
N103 C113 1.241(13) .
N103 C114 1.356(15) .
N103 C121 1.531(11) .
N104 C118 1.309(11) .
N104 C119 1.314(12) .
N104 C122 1.481(10) .
C101 C110 1.403(11) 2_666
C101 C102 1.449(11) .
C102 C103 1.338(11) .
C102 H10B 0.9400 .
C103 C104 1.421(11) .
C103 H10C 0.9400 .
C104 C105 1.420(11) .
C105 C106 1.400(11) .
C105 C111 1.487(11) .
C106 C107 1.453(10) .
C107 C108 1.334(11) .
C107 H10D 0.9400 .
C108 C109 1.425(10) .
C108 H10E 0.9400 .
C109 C110 1.396(10) .
C110 C101 1.404(11) 2_666
C110 C116 1.500(10) .
C111 C115 1.369(13) .
C111 C112 1.372(13) .
C112 C113 1.364(12) .
C112 H11B 0.9400 .
C113 H11C 0.9400 .
C114 C115 1.374(14) .
C114 H11D 0.9400 .
C115 H11E 0.9400 .
C116 C120 1.353(12) .
C116 C117 1.406(12) .
C117 C118 1.366(11) .
C117 H11F 0.9400 .
C118 H11G 0.9400 .
C119 C120 1.393(13) .
C119 H11H 0.9400 .
C120 H12B 0.9400 .
C121 H12C 0.9700 .
C121 H12D 0.9700 .
C121 H12E 0.9700 .
C122 H12F 0.9700 .
C122 H12G 0.9700 .
C122 H12H 0.9700 .
Zn2 Zn2 0.611(5) 2_875
Zn2 N401 2.046(8) 2_875
Zn2 N402 2.055(8) .
Zn2 N402 2.063(8) 2_875
Zn2 N401 2.079(7) .
Zn2 O401 2.115(12) .
S401 O403 1.426(6) .
S401 O404 1.431(7) .
S401 O402 1.435(7) .
S401 O404 1.439(6) .
S401 O403 1.442(8) .
S401 O402 1.450(7) .
S401 C414 1.777(7) .
S402 O406 1.421(8) .
S402 O405 1.427(8) .
S402 O407 1.438(7) .
S402 C420 1.778(7) .
N401 C401 1.374(8) .
N401 C404 1.375(8) .
N401 Zn2 2.046(8) 2_875
N402 C409 1.361(8) .
N402 C406 1.379(8) .
N402 Zn2 2.063(8) 2_875
C401 C410 1.379(9) 2_875
C401 C402 1.449(9) .
C402 C403 1.342(9) .
C402 H40B 0.9400 .
C403 C404 1.436(9) .
C403 H40C 0.9400 .
C404 C405 1.391(9) .
C405 C406 1.406(9) .
C405 C411 1.498(9) .
C406 C407 1.435(9) .
C407 C408 1.341(9) .
C407 H40D 0.9400 .
C408 C409 1.426(9) .
C408 H40E 0.9400 .
C409 C410 1.416(9) .
C410 C401 1.379(9) 2_875
C410 C417 1.499(9) .
C411 C412 1.381(10) .
C411 C416 1.407(11) .
C412 C413 1.396(10) .
C412 H41B 0.9400 .
C413 C414 1.360(11) .
C413 H41C 0.9400 .
C414 C415 1.371(12) .
C415 C416 1.405(10) .
C415 H41D 0.9400 .
C416 H41E 0.9400 .
C417 C422 1.355(11) .
C417 C418 1.375(10) .
C418 C419 1.387(10) .
C418 H41F 0.9400 .
C419 C420 1.353(11) .
C419 H41G 0.9400 .
C420 C421 1.360(12) .
C421 C422 1.384(11) .
C421 H42A 0.9400 .
C422 H42B 0.9400 .
Sn3 O201 2.024(6) .
Sn3 O201 2.024(6) 2_776
Sn3 N202 2.058(9) 2_776
Sn3 N202 2.058(9) .
Sn3 N201 2.090(7) 2_776
Sn3 N201 2.090(7) .
N201 C201 1.358(15) .
N201 C204 1.361(13) .
N202 C209 1.376(14) .
N202 C206 1.406(13) .
C201 C210 1.418(17) 2_776
C201 C202 1.464(15) .
C202 C203 1.304(18) .
C202 H20C 0.9400 .
C203 C204 1.427(15) .
C203 H20D 0.9400 .
C204 C205 1.392(16) .
C205 C211_4 1.37(4) .
C205 C206 1.390(16) .
C205 C211_3 1.65(3) .
C206 C207 1.420(17) .
C207 C208 1.355(17) .
C207 H20E 0.9400 .
C208 C209 1.407(18) .
C208 H20F 0.9400 .
C209 C210 1.374(15) .
C210 C201 1.418(17) 2_776
C210 C216_5 1.43(3) .
C210 C216_6 1.49(3) .
C210 C216_1 1.61(3) .
C210 C216_2 1.77(4) .
C211_3 C212_3 1.35(5) .
C211_3 C215_3 1.38(5) .
C212_3 C213_3 1.39(3) .
C212_3 H21D_3 0.9400 .
C213_3 N203_3 1.42(3) .
C213_3 H21E_3 0.9400 .
N203_3 C214_3 1.32(3) .
N203_3 C221_3 1.547(13) .
C214_3 C215_3 1.47(4) .
C214_3 H21F_3 0.9400 .
C215_3 H21G_3 0.9400 .
C221_3 H22L_3 0.9700 .
C221_3 H22M_3 0.9700 .
C221_3 H22N_3 0.9700 .
C211_4 C215_4 1.40(7) .
C211_4 C212_4 1.52(7) .
C212_4 C213_4 1.33(4) .
C212_4 H21N_4 0.9400 .
C213_4 N203_4 1.46(4) .
C213_4 H21O_4 0.9400 .
N203_4 C214_4 1.28(4) .
N203_4 C221_4 1.547(14) .
C214_4 C215_4 1.28(5) .
C214_4 H21P_4 0.9400 .
C215_4 H21Q_4 0.9400 .
C221_4 H22H_4 0.9700 .
C221_4 H22I_4 0.9700 .
C221_4 H22J_4 0.9700 .
C216_1 C217_1 1.387(11) .
C216_1 C220_1 1.388(11) .
C217_1 C218_1 1.397(12) .
C217_1 H21W_1 0.9400 .
C218_1 N204_1 1.343(14) .
C218_1 H21S_1 0.9400 .
N204_1 C219_1 1.344(14) .
N204_1 C222_1 1.58(2) .
C219_1 C220_1 1.397(12) .
C219_1 H21K_1 0.9400 .
C220_1 H22D_1 0.9400 .
C222_1 H22K_1 0.9700 .
C222_1 H22O_1 0.9700 .
C222_1 H22P_1 0.9700 .
C216_5 C220_5 1.385(11) .
C216_5 C217_5 1.390(11) .
C217_5 C218_5 1.396(12) .
C217_5 H21X_5 0.9400 .
C218_5 N204_5 1.342(14) .
C218_5 H21T_5 0.9400 .
N204_5 C219_5 1.341(14) .
N204_5 C222_5 1.58(2) .
C219_5 C220_5 1.396(12) .
C219_5 H21L_5 0.9400 .
C220_5 H22E_5 0.9400 .
C222_5 H22Q_5 0.9700 .
C222_5 H22R_5 0.9700 .
C222_5 H22S_5 0.9700 .
C216_2 C220_2 1.386(11) .
C216_2 C217_2 1.387(11) .
C217_2 C218_2 1.397(12) .
C217_2 H21Y_2 0.9400 .
C218_2 N204_2 1.341(14) .
C218_2 H21U_2 0.9400 .
N204_2 C219_2 1.341(14) .
N204_2 C222_2 1.58(2) .
C219_2 C220_2 1.395(12) .
C219_2 H21M_2 0.9400 .
C220_2 H22F_2 0.9400 .
C222_2 H22T_2 0.9700 .
C222_2 H22U_2 0.9700 .
C222_2 H22V_2 0.9700 .
C216_6 C220_6 1.386(11) .
C216_6 C217_6 1.389(11) .
C217_6 C218_6 1.394(12) .
C217_6 H21Z_6 0.9400 .
C218_6 N204_6 1.342(14) .
C218_6 H21V_6 0.9400 .
N204_6 C219_6 1.344(14) .
N204_6 C222_6 1.58(2) .
C219_6 C220_6 1.393(12) .
C219_6 H21R_6 0.9400 .
C220_6 H22G_6 0.9400 .
C222_6 H22W_6 0.9700 .
C222_6 H22X_6 0.9700 .
C222_6 H22Y_6 0.9700 .
O1W H1WA 0.858(10) .
O1W H1WB 0.855(10) .
O2W H2WA 0.849(10) .
O2W H2WB 0.849(10) .
O36W O38W 1.73(4) .

loop_
_geom_hbond_atom_site_label_D
_geom_hbond_atom_site_label_H
_geom_hbond_atom_site_label_A
_geom_hbond_distance_DH
_geom_hbond_distance_HA
_geom_hbond_distance_DA
_geom_hbond_angle_DHA
_geom_hbond_site_symmetry_A
O301 H302 O1W 0.859(10) 2.04(5) 2.799(9) 147(7) .
O301 H301 O2W 0.854(10) 1.95(3) 2.755(10) 157(8) .
O1W H1WB O404 0.855(10) 2.19(8) 2.786(11) 127(9) .
O1W H1WB S401 0.855(10) 3.15(7) 3.875(7) 145(9) .
O2W H2WA O13W 0.849(10) 2.60(4) 3.414(18) 161(11) 2_665
